data_1533012
loop_
_publ_author_name
'Arleth, Nicholas'
'Gamer, Michael T.'
'K\"oppe, Ralf'
'Pushkarevsky, Nikolay A.'
'Konchenko, Sergey N.'
'Fleischmann, Martin'
'Bodensteiner, Michael'
'Scheer, Manfred'
'Roesky, Peter W.'

_publ_section_title
;
 The approach to 4d/4f-polyphosphides
;
_journal_issue 12
_journal_name_full 'Chem. Sci.'
_journal_page_first 7179
_journal_paper_doi 10.1039/C5SC02252E
_journal_volume 6
_journal_year 2015
_chemical_formula_moiety 'C64 H90 Mo2 O4 P6 Yb2, 2(C7 H8)'
_chemical_formula_sum 'C78 H106 Mo2 O4 P6 Yb2'
_chemical_formula_weight 1831.40
_space_group_crystal_system triclinic
_space_group_IT_number 2
_space_group_name_Hall '-P 1'
_space_group_name_H-M_alt 'P -1'
_symmetry_space_group_name_Hall '-P 1'
_symmetry_space_group_name_H-M 'P -1'
_atom_sites_solution_hydrogens geom
_audit_creation_date 2015-03-30
_audit_creation_method
;
Olex2 1.2
(compiled 2015.01.26 svn.r3150 for OlexSys, GUI svn.r4998)
;
_audit_update_record
;
2015-05-20 deposited with the CCDC.
2015-09-08 downloaded from the CCDC.
;
_cell_angle_alpha 99.581(2)
_cell_angle_beta 110.455(2)
_cell_angle_gamma 94.847(2)
_cell_formula_units_Z 1
_cell_length_a 11.1924(3)
_cell_length_b 12.6285(3)
_cell_length_c 14.6371(4)
_cell_measurement_reflns_used 31280
_cell_measurement_temperature 100
_cell_measurement_theta_max 30.06
_cell_measurement_theta_min 1.97
_cell_volume 1888.44(9)
_computing_cell_refinement 'STOE X-AREA, PLATON (A.L.Spek, 2009)'
_computing_data_collection 'STOE X-AREA'
_computing_data_reduction 'STOE X-RED & LANA, PLATON (A.L.Spek, 2009)'
_computing_molecular_graphics 'Diamond 2/3, Olex2 (Dolomanov et al., 2009)'
_computing_publication_material 'MS Word, Olex2 (Dolomanov et al., 2009)'
_computing_structure_refinement 'SHELXL-2014/7 (Sheldrick, 2008)'
_computing_structure_solution 'SHELXS-2014/7 (Sheldrick, 2008)'
_diffrn_ambient_temperature 100
_diffrn_detector 'CMOS pixel detector'
_diffrn_detector_area_resol_mean 5.81
_diffrn_detector_type 'Dectris Pilatus 100k'
_diffrn_measured_fraction_theta_full 0.987
_diffrn_measured_fraction_theta_max 0.984
_diffrn_measurement_device 'four-circle diffractometer'
_diffrn_measurement_device_type 'STOE STADIVARI'
_diffrn_measurement_method '\w scans'
_diffrn_radiation_monochromator 'single reflection optic'
_diffrn_radiation_type MoK\a
_diffrn_radiation_wavelength 0.71073
_diffrn_reflns_av_R_equivalents 0.0260
_diffrn_reflns_av_unetI/netI 0.0276
_diffrn_reflns_laue_measured_fraction_full 0.987
_diffrn_reflns_laue_measured_fraction_max 0.984
_diffrn_reflns_limit_h_max 13
_diffrn_reflns_limit_h_min -13
_diffrn_reflns_limit_k_max 15
_diffrn_reflns_limit_k_min -12
_diffrn_reflns_limit_l_max 14
_diffrn_reflns_limit_l_min -18
_diffrn_reflns_number 17122
_diffrn_reflns_point_group_measured_fraction_full 0.987
_diffrn_reflns_point_group_measured_fraction_max 0.984
_diffrn_reflns_theta_full 26.000
_diffrn_reflns_theta_max 26.042
_diffrn_reflns_theta_min 1.966
_diffrn_source 'Mo LFF Sealed Tube'
_diffrn_source_type 'Xenocs Genix3D microfocus'
_exptl_absorpt_coefficient_mu 2.952
_exptl_absorpt_correction_T_max 0.8814
_exptl_absorpt_correction_T_min 0.6591
_exptl_absorpt_correction_type integration
_exptl_absorpt_process_details 'STOE X-RED, X-SHAPE & LANA'
_exptl_crystal_colour orange
_exptl_crystal_colour_primary orange
_exptl_crystal_density_diffrn 1.610
_exptl_crystal_description plate
_exptl_crystal_F_000 920
_exptl_crystal_size_max 0.22
_exptl_crystal_size_mid 0.141
_exptl_crystal_size_min 0.049
_refine_diff_density_max 2.964
_refine_diff_density_min -2.488
_refine_diff_density_rms 0.135
_refine_ls_extinction_method none
_refine_ls_goodness_of_fit_ref 1.084
_refine_ls_hydrogen_treatment constr
_refine_ls_matrix_type full
_refine_ls_number_parameters 691
_refine_ls_number_reflns 7340
_refine_ls_number_restraints 20
_refine_ls_restrained_S_all 1.084
_refine_ls_R_factor_all 0.0447
_refine_ls_R_factor_gt 0.0410
_refine_ls_shift/su_max 0.002
_refine_ls_shift/su_mean 0.000
_refine_ls_structure_factor_coef Fsqd
_refine_ls_weighting_details 'w=1/[\s^2^(Fo^2^)+(0.0433P)^2^+10.1569P] where P=(Fo^2^+2Fc^2^)/3'
_refine_ls_weighting_scheme calc
_refine_ls_wR_factor_gt 0.1014
_refine_ls_wR_factor_ref 0.1033
_reflns_Friedel_coverage 0.000
_reflns_number_gt 6799
_reflns_number_total 7340
_reflns_threshold_expression 'I > 2\s(I)'
_cod_data_source_file c5sc02252e2.cif
_cod_data_source_block 5
_cod_depositor_comments 'Adding full bibliography for 1533007--1533012.cif.'
_cod_database_code 1533012
_shelxl_version_number 2014/7
_shelx_space_group_comment
;
The symmetry employed for this shelxl refinement is uniquely defined
by the following loop, which should always be used as a source of
symmetry information in preference to the above space-group names.
They are only intended as comments.
;
_olex2_refinement_description
;
1. Fixed Uiso
 At 1.2 times of:
  All C(H) groups
 At 1.5 times of:
  All C(H,H,H) groups
2. Restrained distances
 C42-C40
 2.5 with sigma of 0.005
 C46-C40
 2.5 with sigma of 0.005
3. Uiso/Uaniso restraints and constraints
Uanis(C1B) \\sim Ueq, Uanis(C10A) \\sim Ueq, Uanis(C14A) \\sim Ueq: with sigma
of 0.01 and sigma for terminal atoms of 0.02
4. Others
 Fixed Sof: P1(0.5) P2(0.5) P3(0.5) P4(0.5) P5(0.5) P6(0.5) O1A(0.5) O2A(0.25)
 O2C(0.25) O1B(0.5) O2B(0.25) O2D(0.25) C1A(0.5) C2A(0.5) C3A(0.5) C4A(0.5)
 C5A(0.5) C6A(0.5) H6AA(0.5) H6AB(0.5) H6AC(0.5) C7A(0.5) H7AA(0.5) H7AB(0.5)
 H7AC(0.5) C8A(0.5) H8AA(0.5) H8AB(0.5) H8AC(0.5) C9A(0.5) H9AA(0.5) H9AB(0.5)
 H9AC(0.5) C10A(0.5) H10A(0.5) H10B(0.5) H10C(0.5) C11A(0.5) C12A(0.5)
 C13A(0.5) C14A(0.5) C15A(0.5) C16A(0.5) H16A(0.5) H16B(0.5) H16C(0.5)
 C17A(0.5) H17A(0.5) H17B(0.5) H17C(0.5) C18A(0.5) H18A(0.5) H18B(0.5)
 H18C(0.5) C19A(0.5) H19A(0.5) H19B(0.5) H19C(0.5) C20A(0.5) H20A(0.5)
 H20B(0.5) H20C(0.5) C21A(0.34) C22A(0.34) C23A(0.34) C24A(0.34) C25A(0.34)
 C26A(0.34) H26A(0.34) H26B(0.34) H26C(0.34) C27A(0.34) H27A(0.34) H27B(0.34)
 H27C(0.34) C28A(0.34) H28A(0.34) H28B(0.34) H28C(0.34) C29A(0.34) H29A(0.34)
 H29B(0.34) H29C(0.34) C30A(0.34) H30A(0.34) H30B(0.34) H30C(0.34) C31A(0.5)
 C32A(0.25) C32C(0.25) C1B(0.5) C2B(0.5) C3B(0.5) C4B(0.5) C5B(0.5) C6B(0.5)
 H6BA(0.5) H6BB(0.5) H6BC(0.5) C7B(0.5) H7BA(0.5) H7BB(0.5) H7BC(0.5) C8B(0.5)
 H8BA(0.5) H8BB(0.5) H8BC(0.5) C9B(0.5) H9BA(0.5) H9BB(0.5) H9BC(0.5) C10B(0.5)
 H10D(0.5) H10E(0.5) H10F(0.5) C11B(0.5) C12B(0.5) C13B(0.5) C14B(0.5)
 C15B(0.5) C16B(0.5) H16D(0.5) H16E(0.5) H16F(0.5) C17B(0.5) H17D(0.5)
 H17E(0.5) H17F(0.5) C18B(0.5) H18D(0.5) H18E(0.5) H18F(0.5) C19B(0.5)
 H19D(0.5) H19E(0.5) H19F(0.5) C20B(0.5) H20D(0.5) H20E(0.5) H20F(0.5)
 C21B(0.33) C22B(0.33) C23B(0.33) C24B(0.33) C25B(0.33) C26B(0.33) H26D(0.33)
 H26E(0.33) H26F(0.33) C27B(0.33) H27D(0.33) H27E(0.33) H27F(0.33) C28B(0.33)
 H28D(0.33) H28E(0.33) H28F(0.33) C29B(0.33) H29D(0.33) H29E(0.33) H29F(0.33)
 C30B(0.33) H30D(0.33) H30E(0.33) H30F(0.33) C31B(0.5) C32B(0.25) C32D(0.25)
 C21C(0.33) C22C(0.33) C23C(0.33) C24C(0.33) C25C(0.33) C26C(0.33) H26G(0.33)
 H26H(0.33) H26I(0.33) C27C(0.33) H27G(0.33) H27H(0.33) H27I(0.33) C28C(0.33)
 H28G(0.33) H28H(0.33) H28I(0.33) C29C(0.33) H29G(0.33) H29H(0.33) H29I(0.33)
 C30C(0.33) H30G(0.33) H30H(0.33) H30I(0.33) C40(0.5) H40A(0.5) H40B(0.5)
 H40C(0.5) C41(0.5) C42(0.5) H42(0.5) C43(0.5) H43(0.5) C44(0.5) H44(0.5)
 C45(0.5) H45(0.5) C46(0.5) H46(0.5) C33(0.5) H33A(0.5) H33B(0.5) H33C(0.5)
 C34(0.5) C35(0.5) H35(0.5) C36(0.5) H36(0.5) C37(0.5) H37(0.5) C38(0.5)
 H38(0.5) C39(0.5) H39(0.5)
5.a :
 C11B(C12B,C13B,C14B,C15B)
5.b Me refined with riding coordinates:
 C40(H40A,H40B,H40C)
5.c Aromatic/amide H refined with riding coordinates:
 C42(H42), C43(H43), C44(H44), C45(H45), C46(H46), C35(H35), C36(H36),
 C37(H37), C38(H38), C39(H39)
5.d Fitted hexagon refined as free rotating group:
 C41(C42,C43,C44,C45,C46), C34(C35,C36,C37,C38,C39)
5.e Idealised Me refined as rotating group:
 C6A(H6AA,H6AB,H6AC), C7A(H7AA,H7AB,H7AC), C8A(H8AA,H8AB,H8AC), C9A(H9AA,H9AB,
 H9AC), C10A(H10A,H10B,H10C), C16A(H16A,H16B,H16C), C17A(H17A,H17B,H17C),
 C18A(H18A,H18B,H18C), C19A(H19A,H19B,H19C), C20A(H20A,H20B,H20C), C26A(H26A,
 H26B,H26C), C27A(H27A,H27B,H27C), C28A(H28A,H28B,H28C), C29A(H29A,H29B,H29C),
 C30A(H30A,H30B,H30C), C6B(H6BA,H6BB,H6BC), C7B(H7BA,H7BB,H7BC), C8B(H8BA,H8BB,
 H8BC), C9B(H9BA,H9BB,H9BC), C10B(H10D,H10E,H10F), C16B(H16D,H16E,H16F),
 C17B(H17D,H17E,H17F), C18B(H18D,H18E,H18F), C19B(H19D,H19E,H19F), C20B(H20D,
 H20E,H20F), C26B(H26D,H26E,H26F), C27B(H27D,H27E,H27F), C28B(H28D,H28E,H28F),
 C29B(H29D,H29E,H29F), C30B(H30D,H30E,H30F), C26C(H26G,H26H,H26I), C27C(H27G,
 H27H,H27I), C28C(H28G,H28H,H28I), C29C(H29G,H29H,H29I), C30C(H30G,H30H,H30I),
 C33(H33A,H33B,H33C)
;
_shelx_shelxl_version_number 2014/7
_olex2_submission_special_instructions 'No special instructions were received'

loop_
_space_group_symop_operation_xyz
'x, y, z'
'-x, -y, -z'

loop_
_atom_site_label
_atom_site_type_symbol
_atom_site_fract_x
_atom_site_fract_y
_atom_site_fract_z
_atom_site_U_iso_or_equiv
_atom_site_adp_type
_atom_site_occupancy
_atom_site_site_symmetry_order
_atom_site_calc_flag
_atom_site_refinement_flags_posn
_atom_site_refinement_flags_adp
_atom_site_refinement_flags_occupancy
_atom_site_disorder_assembly
_atom_site_disorder_group
Yb1 Yb 0.59979(2) 0.87689(2) 0.73988(2) 0.02552(8) Uani 1 1 d . . . . .
Mo1 Mo 0.22751(6) 0.80313(6) 0.38885(7) 0.0688(2) Uani 1 1 d . . . . .
P1 P 0.2814(3) 0.9772(3) 0.4866(3) 0.0508(10) Uani 0.5 1 d . . P . .
P2 P 0.3187(3) 0.9518(2) 0.3429(2) 0.0290(6) Uani 0.5 1 d . . P A .
P3 P 0.4390(3) 1.0635(3) 0.4796(3) 0.0426(8) Uani 0.5 1 d . . P A .
P4 P 0.4032(3) 0.8473(3) 0.5425(2) 0.0302(6) Uani 0.5 1 d . . P A .
P5 P 0.4380(3) 0.8218(3) 0.3973(3) 0.0483(9) Uani 0.5 1 d . . P . .
P6 P 0.4773(4) 1.0196(3) 0.5679(3) 0.0508(9) Uani 0.5 1 d . . P A .
O1A O 0.2550(8) 0.9768(6) 0.2502(6) 0.0342(17) Uani 0.5 1 d . . P A 1
O2A O 0.4380(18) 0.6731(16) 0.3243(16) 0.040(4) Uiso 0.25 1 d . . P B 1
O2C O 0.129(2) 1.0282(19) 0.486(2) 0.055(6) Uani 0.25 1 d . . P C 1
O1B O 0.4090(8) 0.7891(7) 0.6137(6) 0.0378(19) Uani 0.5 1 d . . P A 2
O2B O 0.4334(18) 0.6916(16) 0.2912(16) 0.040(4) Uiso 0.25 1 d . . P B 2
O2D O 0.139(2) 0.993(2) 0.5300(17) 0.049(5) Uani 0.25 1 d . . P C 2
C1A C 0.418(3) 0.965(4) 0.7866(13) 0.043(6) Uani 0.5 1 d . . P B 1
C2A C 0.442(4) 0.877(2) 0.836(3) 0.034(4) Uani 0.5 1 d . . P B 1
C3A C 0.565(5) 0.903(4) 0.911(2) 0.046(8) Uani 0.5 1 d . . P B 1
C4A C 0.620(4) 1.005(3) 0.905(3) 0.047(9) Uani 0.5 1 d . . P B 1
C5A C 0.528(6) 1.0440(16) 0.831(4) 0.046(5) Uani 0.5 1 d . . P B 1
C6A C 0.2868(17) 0.9752(18) 0.7121(12) 0.068(5) Uani 0.5 1 d . . P B 1
H6AA H 0.2528 0.9082 0.6606 0.103 Uiso 0.5 1 calc GR . P B 1
H6AB H 0.2964 1.0366 0.6808 0.103 Uiso 0.5 1 calc GR . P B 1
H6AC H 0.2271 0.9875 0.7468 0.103 Uiso 0.5 1 calc GR . P B 1
C7A C 0.3417(19) 0.7801(16) 0.8157(14) 0.072(5) Uani 0.5 1 d . . P B 1
H7AA H 0.3170 0.7402 0.7467 0.107 Uiso 0.5 1 calc GR . P B 1
H7AB H 0.2655 0.8043 0.8258 0.107 Uiso 0.5 1 calc GR . P B 1
H7AC H 0.3775 0.7324 0.8615 0.107 Uiso 0.5 1 calc GR . P B 1
C8A C 0.615(2) 0.8484(18) 0.9954(12) 0.074(6) Uani 0.5 1 d . . P B 1
H8AA H 0.6045 0.8896 1.0542 0.111 Uiso 0.5 1 calc GR . P B 1
H8AB H 0.7068 0.8446 1.0100 0.111 Uiso 0.5 1 calc GR . P B 1
H8AC H 0.5671 0.7747 0.9779 0.111 Uiso 0.5 1 calc GR . P B 1
C9A C 0.7478(19) 1.0712(18) 0.9755(15) 0.083(7) Uani 0.5 1 d . . P B 1
H9AA H 0.7919 1.0300 1.0252 0.124 Uiso 0.5 1 calc GR . P B 1
H9AB H 0.7331 1.1397 1.0093 0.124 Uiso 0.5 1 calc GR . P B 1
H9AC H 0.8015 1.0865 0.9374 0.124 Uiso 0.5 1 calc GR . P B 1
C10A C 0.539(2) 1.1595(14) 0.8121(15) 0.074(5) Uani 0.5 1 d . U P B 1
H10A H 0.4713 1.1619 0.7485 0.110 Uiso 0.5 1 calc GR . P B 1
H10B H 0.6237 1.1801 0.8095 0.110 Uiso 0.5 1 calc GR . P B 1
H10C H 0.5282 1.2103 0.8662 0.110 Uiso 0.5 1 calc GR . P B 1
C11A C 0.624(2) 0.6750(19) 0.686(3) 0.025(4) Uani 0.5 1 d . . P B 1
C12A C 0.709(4) 0.740(3) 0.647(3) 0.041(8) Uani 0.5 1 d . . P B 1
C13A C 0.811(2) 0.799(2) 0.737(2) 0.035(5) Uani 0.5 1 d . . P B 1
C14A C 0.794(2) 0.777(2) 0.8200(14) 0.037(5) Uani 0.5 1 d . U P B 1
C15A C 0.681(3) 0.698(2) 0.790(2) 0.036(5) Uani 0.5 1 d . . P B 1
C16A C 0.5110(16) 0.5915(12) 0.6199(15) 0.051(4) Uani 0.5 1 d . . P B 1
H16A H 0.4434 0.5922 0.6481 0.077 Uiso 0.5 1 calc GR . P B 1
H16B H 0.5376 0.5195 0.6151 0.077 Uiso 0.5 1 calc GR . P B 1
H16C H 0.4775 0.6080 0.5533 0.077 Uiso 0.5 1 calc GR . P B 1
C17A C 0.703(2) 0.7301(17) 0.5458(13) 0.063(5) Uani 0.5 1 d . . P B 1
H17A H 0.7660 0.6855 0.5353 0.095 Uiso 0.5 1 calc GR . P B 1
H17B H 0.7215 0.8025 0.5337 0.095 Uiso 0.5 1 calc GR . P B 1
H17C H 0.6158 0.6957 0.4995 0.095 Uiso 0.5 1 calc GR . P B 1
C18A C 0.9272(15) 0.8652(13) 0.7346(15) 0.056(4) Uani 0.5 1 d . . P B 1
H18A H 0.9924 0.8184 0.7332 0.085 Uiso 0.5 1 calc GR . P B 1
H18B H 0.9631 0.9240 0.7941 0.085 Uiso 0.5 1 calc GR . P B 1
H18C H 0.9020 0.8962 0.6748 0.085 Uiso 0.5 1 calc GR . P B 1
C19A C 0.8948(18) 0.811(2) 0.9245(12) 0.073(6) Uani 0.5 1 d . . P B 1
H19A H 0.9014 0.8890 0.9487 0.110 Uiso 0.5 1 calc GR . P B 1
H19B H 0.9785 0.7942 0.9237 0.110 Uiso 0.5 1 calc GR . P B 1
H19C H 0.8698 0.7709 0.9687 0.110 Uiso 0.5 1 calc GR . P B 1
C20A C 0.638(2) 0.6285(14) 0.8492(15) 0.069(6) Uani 0.5 1 d . . P B 1
H20A H 0.5462 0.6303 0.8364 0.104 Uiso 0.5 1 calc GR . P B 1
H20B H 0.6883 0.6565 0.9204 0.104 Uiso 0.5 1 calc GR . P B 1
H20C H 0.6509 0.5535 0.8301 0.104 Uiso 0.5 1 calc GR . P B 1
C21A C 0.076(3) 0.666(2) 0.256(2) 0.036(8) Uiso 0.34 1 d . . P D 1
C22A C 0.016(3) 0.748(2) 0.273(2) 0.023(7) Uiso 0.34 1 d . . P D 1
C23A C 0.0167(16) 0.7728(18) 0.3717(14) 0.024(4) Uiso 0.34 1 d . . P D 1
C24A C 0.074(3) 0.683(2) 0.417(2) 0.028(7) Uiso 0.34 1 d . . P D 1
C25A C 0.116(2) 0.6226(16) 0.341(2) 0.030(5) Uiso 0.34 1 d . . P D 1
C26A C 0.082(2) 0.627(2) 0.1535(18) 0.048(5) Uiso 0.34 1 d . . P D 1
H26A H 0.0001 0.5826 0.1087 0.072 Uiso 0.34 1 calc GR . P D 1
H26B H 0.1523 0.5838 0.1597 0.072 Uiso 0.34 1 calc GR . P D 1
H26C H 0.0985 0.6902 0.1262 0.072 Uiso 0.34 1 calc GR . P D 1
C27A C -0.049(2) 0.8260(19) 0.1993(19) 0.042(5) Uiso 0.34 1 d . . P D 1
H27A H -0.0009 0.8347 0.1559 0.064 Uiso 0.34 1 calc GR . P D 1
H27B H -0.0477 0.8973 0.2387 0.064 Uiso 0.34 1 calc GR . P D 1
H27C H -0.1388 0.7935 0.1584 0.064 Uiso 0.34 1 calc GR . P D 1
C28A C -0.0437(16) 0.8464(13) 0.4243(12) 0.030(3) Uiso 0.34 1 d . . P D 1
H28A H 0.0069 0.8615 0.4961 0.045 Uiso 0.34 1 calc GR . P D 1
H28B H -0.1316 0.8124 0.4115 0.045 Uiso 0.34 1 calc GR . P D 1
H28C H -0.0469 0.9145 0.4004 0.045 Uiso 0.34 1 calc GR . P D 1
C29A C 0.0850(19) 0.6553(16) 0.5100(14) 0.037(4) Uiso 0.34 1 d . . P D 1
H29A H 0.1043 0.7219 0.5612 0.056 Uiso 0.34 1 calc GR . P D 1
H29B H 0.1546 0.6118 0.5298 0.056 Uiso 0.34 1 calc GR . P D 1
H29C H 0.0034 0.6132 0.5029 0.056 Uiso 0.34 1 calc GR . P D 1
C30A C 0.169(2) 0.5158(18) 0.3420(18) 0.053(5) Uiso 0.34 1 d . . P D 1
H30A H 0.1091 0.4616 0.3519 0.079 Uiso 0.34 1 calc GR . P D 1
H30B H 0.2531 0.5266 0.3966 0.079 Uiso 0.34 1 calc GR . P D 1
H30C H 0.1786 0.4902 0.2784 0.079 Uiso 0.34 1 calc GR . P D 1
C31A C 0.2485(12) 0.9146(10) 0.2992(9) 0.033(2) Uani 0.5 1 d . . P A 1
C32A C 0.370(2) 0.719(2) 0.349(2) 0.028(6) Uiso 0.25 1 d . . P B 1
C32C C 0.164(2) 0.9571(19) 0.4529(19) 0.030(5) Uiso 0.25 1 d . . P C 1
C1B C 0.469(3) 1.013(3) 0.8028(14) 0.030(5) Uani 0.5 1 d . U P B 2
C2B C 0.4103(19) 0.909(3) 0.801(2) 0.025(3) Uani 0.5 1 d . . P B 2
C3B C 0.498(4) 0.8642(17) 0.874(2) 0.032(4) Uani 0.5 1 d . . P B 2
C4B C 0.612(4) 0.943(3) 0.923(2) 0.038(6) Uani 0.5 1 d . . P B 2
C5B C 0.592(2) 1.034(3) 0.878(2) 0.030(5) Uani 0.5 1 d . . P B 2
C6B C 0.3982(16) 1.0946(12) 0.7467(11) 0.052(3) Uani 0.5 1 d . . P B 2
H6BA H 0.4448 1.1195 0.7067 0.079 Uiso 0.5 1 calc GR . P B 2
H6BB H 0.3937 1.1569 0.7946 0.079 Uiso 0.5 1 calc GR . P B 2
H6BC H 0.3106 1.0597 0.7028 0.079 Uiso 0.5 1 calc GR . P B 2
C7B C 0.2706(11) 0.8577(12) 0.7422(10) 0.047(3) Uani 0.5 1 d . . P B 2
H7BA H 0.2393 0.8836 0.6797 0.070 Uiso 0.5 1 calc GR . P B 2
H7BB H 0.2179 0.8784 0.7815 0.070 Uiso 0.5 1 calc GR . P B 2
H7BC H 0.2645 0.7784 0.7273 0.070 Uiso 0.5 1 calc GR . P B 2
C8B C 0.4636(16) 0.7634(13) 0.9081(13) 0.056(4) Uani 0.5 1 d . . P B 2
H8BA H 0.4297 0.7017 0.8511 0.084 Uiso 0.5 1 calc GR . P B 2
H8BB H 0.3980 0.7754 0.9373 0.084 Uiso 0.5 1 calc GR . P B 2
H8BC H 0.5410 0.7478 0.9583 0.084 Uiso 0.5 1 calc GR . P B 2
C9B C 0.7226(14) 0.9471(15) 1.0189(9) 0.053(4) Uani 0.5 1 d . . P B 2
H9BA H 0.7194 1.0058 1.0706 0.079 Uiso 0.5 1 calc GR . P B 2
H9BB H 0.8043 0.9606 1.0090 0.079 Uiso 0.5 1 calc GR . P B 2
H9BC H 0.7164 0.8777 1.0397 0.079 Uiso 0.5 1 calc GR . P B 2
C10B C 0.6830(14) 1.1409(12) 0.9118(12) 0.052(4) Uani 0.5 1 d . . P B 2
H10D H 0.6575 1.1839 0.8602 0.078 Uiso 0.5 1 calc GR . P B 2
H10E H 0.7714 1.1268 0.9237 0.078 Uiso 0.5 1 calc GR . P B 2
H10F H 0.6790 1.1811 0.9737 0.078 Uiso 0.5 1 calc GR . P B 2
C11B C 0.680(3) 0.722(3) 0.6452(16) 0.029(7) Uani 0.5 1 d . . P B 2
C12B C 0.790(2) 0.7988(18) 0.6984(18) 0.034(5) Uani 0.5 1 d G . P B 2
C13B C 0.8201(15) 0.8011(14) 0.7993(15) 0.037(5) Uani 0.5 1 d G . P B 2
C14B C 0.729(2) 0.7260(19) 0.8084(15) 0.034(5) Uani 0.5 1 d G . P B 2
C15B C 0.642(2) 0.677(2) 0.7131(19) 0.054(13) Uani 0.5 1 d G . P B 2
C16B C 0.6283(19) 0.6822(15) 0.5292(10) 0.057(5) Uani 0.5 1 d . . P B 2
H16D H 0.5338 0.6730 0.5025 0.085 Uiso 0.5 1 calc GR . P B 2
H16E H 0.6564 0.6126 0.5128 0.085 Uiso 0.5 1 calc GR . P B 2
H16F H 0.6623 0.7360 0.4998 0.085 Uiso 0.5 1 calc GR . P B 2
C17B C 0.8785(15) 0.8558(13) 0.6577(15) 0.054(4) Uani 0.5 1 d . . P B 2
H17D H 0.9487 0.8141 0.6585 0.081 Uiso 0.5 1 calc GR . P B 2
H17E H 0.9147 0.9288 0.6992 0.081 Uiso 0.5 1 calc GR . P B 2
H17F H 0.8295 0.8615 0.5891 0.081 Uiso 0.5 1 calc GR . P B 2
C18B C 0.9372(14) 0.8649(13) 0.8837(13) 0.054(4) Uani 0.5 1 d . . P B 2
H18D H 1.0150 0.8489 0.8713 0.081 Uiso 0.5 1 calc GR . P B 2
H18E H 0.9401 0.8446 0.9462 0.081 Uiso 0.5 1 calc GR . P B 2
H18F H 0.9329 0.9427 0.8889 0.081 Uiso 0.5 1 calc GR . P B 2
C19B C 0.7388(19) 0.6785(16) 0.8988(13) 0.061(4) Uani 0.5 1 d . . P B 2
H19D H 0.7822 0.7348 0.9595 0.092 Uiso 0.5 1 calc GR . P B 2
H19E H 0.7886 0.6182 0.9004 0.092 Uiso 0.5 1 calc GR . P B 2
H19F H 0.6520 0.6519 0.8950 0.092 Uiso 0.5 1 calc GR . P B 2
C20B C 0.5245(17) 0.5870(13) 0.6822(17) 0.059(4) Uani 0.5 1 d . . P B 2
H20D H 0.4822 0.5985 0.7306 0.089 Uiso 0.5 1 calc GR . P B 2
H20E H 0.5534 0.5158 0.6804 0.089 Uiso 0.5 1 calc GR . P B 2
H20F H 0.4633 0.5896 0.6159 0.089 Uiso 0.5 1 calc GR . P B 2
C21B C 0.142(2) 0.6260(18) 0.318(2) 0.036(5) Uiso 0.33 1 d . . P D 2
C22B C 0.083(2) 0.684(3) 0.2436(18) 0.026(6) Uiso 0.33 1 d . . P D 2
C23B C 0.010(3) 0.767(2) 0.282(2) 0.031(9) Uiso 0.33 1 d . . P D 2
C24B C 0.022(2) 0.737(3) 0.3749(19) 0.036(5) Uiso 0.33 1 d . . P D 2
C25B C 0.106(3) 0.658(2) 0.401(2) 0.036(5) Uiso 0.33 1 d . . P D 2
C26B C 0.228(5) 0.536(4) 0.308(5) 0.135(17) Uiso 0.33 1 d . . P D 2
H26D H 0.2767 0.5543 0.2673 0.203 Uiso 0.33 1 calc GR . P D 2
H26E H 0.1724 0.4658 0.2762 0.203 Uiso 0.33 1 calc GR . P D 2
H26F H 0.2877 0.5326 0.3744 0.203 Uiso 0.33 1 calc GR . P D 2
C27B C 0.075(4) 0.664(4) 0.138(3) 0.086(11) Uiso 0.33 1 d . . P D 2
H27D H 0.1526 0.6362 0.1345 0.130 Uiso 0.33 1 calc GR . P D 2
H27E H 0.0682 0.7320 0.1141 0.130 Uiso 0.33 1 calc GR . P D 2
H27F H -0.0014 0.6103 0.0965 0.130 Uiso 0.33 1 calc GR . P D 2
C28B C -0.076(3) 0.822(3) 0.220(3) 0.070(9) Uiso 0.33 1 d . . P D 2
H28D H -0.0374 0.8491 0.1760 0.105 Uiso 0.33 1 calc GR . P D 2
H28E H -0.0949 0.8832 0.2606 0.105 Uiso 0.33 1 calc GR . P D 2
H28F H -0.1561 0.7721 0.1795 0.105 Uiso 0.33 1 calc GR . P D 2
C29B C -0.037(7) 0.771(6) 0.453(6) 0.18(3) Uiso 0.33 1 d . . P D 2
H29D H -0.0577 0.8445 0.4520 0.272 Uiso 0.33 1 calc GR . P D 2
H29E H 0.0240 0.7686 0.5194 0.272 Uiso 0.33 1 calc GR . P D 2
H29F H -0.1167 0.7203 0.4377 0.272 Uiso 0.33 1 calc GR . P D 2
C30B C 0.135(4) 0.620(3) 0.494(3) 0.082(8) Uiso 0.33 1 d . . P D 2
H30D H 0.2004 0.5726 0.5009 0.123 Uiso 0.33 1 calc GR . P D 2
H30E H 0.0557 0.5800 0.4944 0.123 Uiso 0.33 1 calc GR . P D 2
H30F H 0.1664 0.6829 0.5507 0.123 Uiso 0.33 1 calc GR . P D 2
C31B C 0.3439(13) 0.7951(11) 0.5337(10) 0.036(3) Uani 0.5 1 d . . P A 2
C32B C 0.368(2) 0.735(2) 0.322(2) 0.030(6) Uiso 0.25 1 d . . P B 2
C32D C 0.175(2) 0.9320(18) 0.4873(18) 0.027(4) Uiso 0.25 1 d . . P C 2
C21C C 0.145(2) 0.6463(17) 0.2815(18) 0.035(4) Uiso 0.33 1 d . . P D 3
C22C C 0.060(3) 0.718(2) 0.2501(18) 0.036(5) Uiso 0.33 1 d . . P D 3
C23C C 0.0043(17) 0.7483(17) 0.317(2) 0.032(4) Uiso 0.33 1 d . . P D 3
C24C C 0.057(3) 0.693(3) 0.398(2) 0.032(8) Uiso 0.33 1 d . . P D 3
C25C C 0.136(2) 0.6267(18) 0.376(2) 0.030(5) Uiso 0.33 1 d . . P D 3
C26C C 0.215(3) 0.592(2) 0.222(2) 0.072(7) Uiso 0.33 1 d . . P D 3
H26G H 0.2078 0.6269 0.1660 0.108 Uiso 0.33 1 calc GR . P D 3
H26H H 0.1775 0.5151 0.1972 0.108 Uiso 0.33 1 calc GR . P D 3
H26I H 0.3064 0.5983 0.2646 0.108 Uiso 0.33 1 calc GR . P D 3
C27C C 0.028(3) 0.754(3) 0.151(2) 0.073(7) Uiso 0.33 1 d . . P D 3
H27G H 0.0246 0.8323 0.1607 0.110 Uiso 0.33 1 calc GR . P D 3
H27H H -0.0556 0.7144 0.1033 0.110 Uiso 0.33 1 calc GR . P D 3
H27I H 0.0952 0.7385 0.1238 0.110 Uiso 0.33 1 calc GR . P D 3
C28C C -0.099(3) 0.817(3) 0.302(3) 0.084(9) Uiso 0.33 1 d . . P D 3
H28G H -0.0717 0.8839 0.2845 0.125 Uiso 0.33 1 calc GR . P D 3
H28H H -0.1169 0.8348 0.3632 0.125 Uiso 0.33 1 calc GR . P D 3
H28I H -0.1778 0.7771 0.2475 0.125 Uiso 0.33 1 calc GR . P D 3
C29C C 0.007(4) 0.689(3) 0.481(3) 0.083(8) Uiso 0.33 1 d . . P D 3
H29G H -0.0179 0.7592 0.4996 0.124 Uiso 0.33 1 calc GR . P D 3
H29H H 0.0753 0.6735 0.5383 0.124 Uiso 0.33 1 calc GR . P D 3
H29I H -0.0675 0.6316 0.4575 0.124 Uiso 0.33 1 calc GR . P D 3
C30C C 0.202(3) 0.543(2) 0.425(2) 0.067(7) Uiso 0.33 1 d . . P D 3
H30G H 0.1559 0.4709 0.3871 0.101 Uiso 0.33 1 calc GR . P D 3
H30H H 0.2019 0.5532 0.4930 0.101 Uiso 0.33 1 calc GR . P D 3
H30I H 0.2908 0.5505 0.4278 0.101 Uiso 0.33 1 calc GR . P D 3
C40 C -0.389(4) 0.573(4) 0.107(2) 0.20(2) Uiso 0.5 1 d D . P E -2
H40A H -0.4198 0.5716 0.0349 0.294 Uiso 0.5 1 calc R . P E -2
H40B H -0.4587 0.5380 0.1227 0.294 Uiso 0.5 1 calc R . P E -2
H40C H -0.3619 0.6479 0.1441 0.294 Uiso 0.5 1 calc R . P E -2
C41 C -0.277(2) 0.5118(19) 0.1338(14) 0.19(2) Uiso 0.5 1 d . . P E -2
C42 C -0.2167(19) 0.5022(16) 0.2320(13) 0.083(6) Uiso 0.5 1 d DG . P E -2
H42 H -0.2451 0.5359 0.2821 0.099 Uiso 0.5 1 calc R . P E -2
C43 C -0.115(2) 0.4432(19) 0.2569(14) 0.161(14) Uiso 0.5 1 d G . P E -2
H43 H -0.0736 0.4366 0.3241 0.193 Uiso 0.5 1 calc R . P E -2
C44 C -0.073(2) 0.394(2) 0.1836(19) 0.125(11) Uiso 0.5 1 d G . P E -2
H44 H -0.0036 0.3535 0.2007 0.149 Uiso 0.5 1 calc R . P E -2
C45 C -0.134(2) 0.403(2) 0.0854(17) 0.151(17) Uiso 0.5 1 d G . P E -2
H45 H -0.1051 0.3697 0.0353 0.182 Uiso 0.5 1 calc R . P E -2
C46 C -0.235(2) 0.462(2) 0.0604(12) 0.130(10) Uiso 0.5 1 d DG . P E -2
H46 H -0.2766 0.4690 -0.0067 0.157 Uiso 0.5 1 calc R . P E -2
C33 C -0.122(3) 0.387(2) 0.127(3) 0.094(7) Uiso 0.5 1 d . . P F -1
H33A H -0.0319 0.4214 0.1505 0.141 Uiso 0.5 1 calc GR . P F -1
H33B H -0.1572 0.3692 0.0534 0.141 Uiso 0.5 1 calc GR . P F -1
H33C H -0.1272 0.3204 0.1518 0.141 Uiso 0.5 1 calc GR . P F -1
C34 C -0.1975(10) 0.4623(8) 0.1621(7) 0.051(3) Uiso 0.5 1 d . . P F -1
C35 C -0.1789(10) 0.4795(8) 0.2628(7) 0.044(3) Uiso 0.5 1 d G . P F -1
H35 H -0.1201 0.4427 0.3055 0.053 Uiso 0.5 1 calc R . P F -1
C36 C -0.2464(11) 0.5507(9) 0.3009(7) 0.066(4) Uiso 0.5 1 d G . P F -1
H36 H -0.2337 0.5625 0.3697 0.079 Uiso 0.5 1 calc R . P F -1
C37 C -0.3325(12) 0.6046(10) 0.2383(9) 0.069(4) Uiso 0.5 1 d G . P F -1
H37 H -0.3786 0.6533 0.2644 0.083 Uiso 0.5 1 calc R . P F -1
C38 C -0.3511(13) 0.5874(11) 0.1377(9) 0.111(9) Uiso 0.5 1 d G . P F -1
H38 H -0.4099 0.6242 0.0949 0.133 Uiso 0.5 1 calc R . P F -1
C39 C -0.2836(12) 0.5162(11) 0.0996(6) 0.066(4) Uiso 0.5 1 d G . P F -1
H39 H -0.2963 0.5044 0.0308 0.080 Uiso 0.5 1 calc R . P F -1

loop_
_atom_site_aniso_label
_atom_site_aniso_U_11
_atom_site_aniso_U_22
_atom_site_aniso_U_33
_atom_site_aniso_U_23
_atom_site_aniso_U_13
_atom_site_aniso_U_12
Yb1 0.02589(13) 0.02737(12) 0.02113(12) 0.00245(8) 0.00763(8) 0.00255(8)
Mo1 0.0368(3) 0.0598(4) 0.0817(5) 0.0137(4) -0.0046(3) -0.0226(3)
P1 0.0287(16) 0.0481(19) 0.062(2) -0.0260(16) 0.0190(15) -0.0042(13)
P2 0.0300(16) 0.0290(14) 0.0266(14) 0.0060(12) 0.0086(14) 0.0053(13)
P3 0.0270(15) 0.0299(15) 0.054(2) 0.0153(13) -0.0076(13) -0.0012(12)
P4 0.0296(15) 0.0305(15) 0.0251(14) 0.0071(11) 0.0029(12) 0.0048(14)
P5 0.0272(15) 0.0437(18) 0.062(2) -0.0147(16) 0.0144(15) 0.0004(13)
P6 0.052(2) 0.057(2) 0.0346(17) 0.0094(15) 0.0099(15) -0.0101(17)
O1A 0.041(4) 0.032(4) 0.040(4) 0.011(3) 0.025(4) 0.011(3)
O2C 0.060(14) 0.047(13) 0.062(16) 0.007(11) 0.028(13) 0.014(10)
O1B 0.032(4) 0.048(5) 0.022(4) 0.002(3) -0.002(3) 0.011(4)
O2D 0.044(11) 0.055(14) 0.038(12) -0.007(10) 0.007(10) 0.024(10)
C1A 0.049(16) 0.065(16) 0.027(9) 0.021(14) 0.018(10) 0.036(16)
C2A 0.037(16) 0.037(11) 0.029(14) 0.011(9) 0.013(12) 0.005(9)
C3A 0.06(3) 0.06(2) 0.028(16) 0.010(15) 0.02(2) 0.032(15)
C4A 0.029(13) 0.07(3) 0.030(17) -0.012(13) 0.004(12) 0.014(13)
C5A 0.068(18) 0.025(9) 0.062(17) 0.005(12) 0.047(15) 0.011(13)
C6A 0.063(10) 0.118(15) 0.047(8) 0.032(9) 0.034(8) 0.046(10)
C7A 0.079(12) 0.080(12) 0.056(10) 0.006(9) 0.034(9) -0.005(9)
C8A 0.097(14) 0.115(15) 0.040(8) 0.031(9) 0.043(9) 0.065(13)
C9A 0.064(11) 0.093(14) 0.065(11) -0.039(11) 0.024(9) -0.024(10)
C10A 0.115(13) 0.061(9) 0.070(10) 0.014(7) 0.061(10) 0.026(9)
C11A 0.025(8) 0.018(7) 0.029(9) -0.001(6) 0.006(8) 0.010(6)
C12A 0.056(19) 0.034(12) 0.052(16) 0.021(11) 0.035(14) 0.018(13)
C13A 0.029(8) 0.043(8) 0.036(15) 0.014(11) 0.009(10) 0.012(6)
C14A 0.034(9) 0.041(9) 0.032(7) 0.004(6) 0.009(6) 0.013(7)
C15A 0.050(15) 0.033(11) 0.030(12) 0.010(9) 0.017(11) 0.013(10)
C16A 0.050(9) 0.030(7) 0.062(10) -0.001(7) 0.013(9) 0.002(6)
C17A 0.076(13) 0.075(12) 0.036(9) 0.015(8) 0.017(9) 0.003(10)
C18A 0.043(8) 0.053(9) 0.075(12) 0.013(8) 0.023(8) 0.015(7)
C19A 0.060(11) 0.112(16) 0.033(8) 0.002(9) -0.001(7) 0.046(11)
C20A 0.130(18) 0.053(9) 0.069(11) 0.039(9) 0.070(13) 0.050(11)
C31A 0.022(6) 0.039(6) 0.026(6) 0.005(5) 0.000(5) -0.007(5)
C1B 0.029(9) 0.029(9) 0.025(7) -0.002(6) 0.006(7) 0.001(6)
C2B 0.022(7) 0.035(14) 0.018(10) 0.005(7) 0.004(8) 0.010(9)
C3B 0.030(12) 0.048(10) 0.019(10) 0.011(9) 0.006(8) 0.010(12)
C4B 0.044(18) 0.050(19) 0.021(8) 0.006(13) 0.011(12) 0.019(12)
C5B 0.014(14) 0.047(16) 0.019(13) -0.005(9) 0.001(11) 0.005(8)
C6B 0.065(9) 0.046(8) 0.041(7) 0.013(6) 0.009(7) 0.019(7)
C7B 0.024(6) 0.066(9) 0.043(7) -0.016(6) 0.019(5) -0.011(5)
C8B 0.067(10) 0.061(9) 0.066(10) 0.028(8) 0.048(8) 0.011(7)
C9B 0.041(7) 0.088(11) 0.022(6) -0.001(6) 0.006(5) 0.022(7)
C10B 0.048(8) 0.046(7) 0.050(8) -0.026(6) 0.025(7) -0.013(6)
C11B 0.035(12) 0.032(13) 0.019(9) 0.003(7) 0.006(8) 0.015(9)
C12B 0.034(11) 0.033(8) 0.036(13) 0.006(10) 0.016(10) 0.011(8)
C13B 0.028(8) 0.045(10) 0.032(11) 0.002(8) 0.008(8) 0.005(6)
C14B 0.036(13) 0.035(13) 0.029(10) 0.008(9) 0.007(10) 0.010(10)
C15B 0.038(12) 0.033(10) 0.07(3) 0.002(13) 0.000(13) -0.002(8)
C16B 0.069(11) 0.058(10) 0.026(7) -0.004(7) -0.004(7) 0.044(9)
C17B 0.047(8) 0.066(10) 0.074(11) 0.029(9) 0.041(9) 0.032(7)
C18B 0.036(7) 0.056(9) 0.049(9) -0.006(7) -0.002(6) 0.005(6)
C19B 0.062(10) 0.073(11) 0.051(9) 0.022(8) 0.016(8) 0.028(9)
C20B 0.051(9) 0.034(8) 0.071(12) 0.003(8) 0.004(9) -0.007(6)
C31B 0.033(6) 0.025(6) 0.046(8) 0.003(5) 0.016(6) -0.002(5)

loop_
_atom_type_symbol
_atom_type_description
_atom_type_scat_dispersion_real
_atom_type_scat_dispersion_imag
_atom_type_scat_source
C C 0.0033 0.0016 'International Tables Vol C Tables 4.2.6.8 and 6.1.1.4'
H H 0.0000 0.0000 'International Tables Vol C Tables 4.2.6.8 and 6.1.1.4'
Mo Mo -1.6832 0.6857 'International Tables Vol C Tables 4.2.6.8 and 6.1.1.4'
O O 0.0106 0.0060 'International Tables Vol C Tables 4.2.6.8 and 6.1.1.4'
P P 0.1023 0.0942 'International Tables Vol C Tables 4.2.6.8 and 6.1.1.4'
Yb Yb -0.3850 5.5486 'International Tables Vol C Tables 4.2.6.8 and 6.1.1.4'

loop_
_geom_angle_atom_site_label_1
_geom_angle_atom_site_label_2
_geom_angle_atom_site_label_3
_geom_angle
_geom_angle_site_symmetry_1
_geom_angle_site_symmetry_3
O1A Yb1 C2A 125.8(4) 2_676 .
O1A Yb1 C4A 77.7(9) 2_676 .
O1A Yb1 C11A 123.6(5) 2_676 .
O1B Yb1 C1B 88.7(7) . .
O1B Yb1 C2B 71.8(5) . .
O1B Yb1 C3B 91.0(9) . .
O1B Yb1 C5B 119.3(6) . .
O1B Yb1 C11B 78.3(6) . .
O1B Yb1 C14B 106.9(5) . .
O1B Yb1 C15B 77.9(6) . .
C4A Yb1 C2A 51.3(9) . .
C11A Yb1 C2A 107.3(9) . .
C11A Yb1 C4A 136.2(15) . .
C1B Yb1 C2B 31.5(6) . .
C1B Yb1 C5B 31.1(5) . .
C1B Yb1 C14B 135.7(7) . .
C2B Yb1 C14B 114.4(12) . .
C3B Yb1 C1B 52.1(6) . .
C3B Yb1 C2B 31.2(6) . .
C3B Yb1 C5B 52.0(8) . .
C3B Yb1 C11B 127.8(8) . .
C3B Yb1 C14B 85.7(8) . .
C5B Yb1 C2B 51.6(6) . .
C5B Yb1 C14B 114.4(11) . .
C11B Yb1 C1B 167.0(9) . .
C11B Yb1 C2B 140.2(8) . .
C11B Yb1 C5B 161.7(9) . .
C11B Yb1 C14B 51.0(6) . .
C15B Yb1 C1B 146.4(10) . .
C15B Yb1 C2B 115.1(10) . .
C15B Yb1 C3B 96.9(8) . .
C15B Yb1 C5B 141.4(11) . .
C15B Yb1 C11B 30.9(4) . .
C15B Yb1 C14B 31.0(4) . .
C23A Mo1 C32C 68.4(8) . .
C31A Mo1 C23A 108.8(6) . .
C31A Mo1 C32A 87.9(9) . .
C31A Mo1 C32C 75.9(8) . .
C32A Mo1 C23A 140.0(8) . .
C32A Mo1 C32C 151.4(9) . .
C21B Mo1 C24B 59.6(11) . .
C21B Mo1 C32B 74.5(10) . .
C25B Mo1 C21B 36.4(10) . .
C25B Mo1 C24B 36.6(11) . .
C25B Mo1 C32B 106.3(12) . .
C31B Mo1 C21B 102.4(8) . .
C31B Mo1 C24B 104.2(9) . .
C31B Mo1 C25B 83.2(7) . .
C31B Mo1 C32B 93.2(8) . .
C31B Mo1 C32D 75.6(7) . .
C32B Mo1 C24B 133.3(10) . .
C32D Mo1 C21B 132.7(10) . .
C32D Mo1 C24B 74.9(9) . .
C32D Mo1 C25B 98.1(11) . .
C32D Mo1 C32B 151.8(8) . .
C21C Mo1 C22C 36.3(9) . .
P2 P1 Mo1 62.23(12) . .
P2 P1 P4 92.01(16) . .
P3 P1 Mo1 113.08(18) . .
P3 P1 P2 60.07(18) . .
P3 P1 P4 89.77(18) . .
P3 P1 P6 40.88(15) . .
P4 P1 Mo1 61.40(13) . .
P6 P1 Mo1 112.84(19) . .
P6 P1 P2 90.43(19) . .
P6 P1 P4 59.82(18) . .
O2C P1 Mo1 108.3(8) . .
O2C P1 P2 118.1(9) . .
O2C P1 P3 126.9(8) . .
O2C P1 P4 140.2(9) . .
O2C P1 P6 137.6(8) . .
O2D P1 Mo1 103.7(7) . .
O2D P1 P2 138.8(7) . .
O2D P1 P3 142.3(8) . .
O2D P1 P4 115.9(9) . .
O2D P1 P6 129.2(7) . .
C32C P1 Mo1 73.7(11) . .
C32C P1 P2 99.8(12) . .
C32C P1 P3 145.4(13) . .
C32C P1 P4 120.6(12) . .
C32C P1 P6 169.7(12) . .
C32C P1 O2C 34.6(13) . .
C32D P1 Mo1 70.8(10) . .
C32D P1 P2 119.5(11) . .
C32D P1 P3 173.1(11) . .
C32D P1 P4 97.2(11) . .
C32D P1 P6 144.1(12) . .
C32D P1 O2D 33.0(12) . .
Mo1 P2 Yb1 171.94(16) . 2_676
P1 P2 Yb1 124.90(16) . 2_676
P1 P2 Mo1 60.04(12) . .
P1 P2 P5 88.12(18) . .
P3 P2 Yb1 80.78(14) . 2_676
P3 P2 Mo1 106.79(15) . .
P3 P2 P1 54.80(15) . .
P3 P2 P5 88.16(17) . .
P3 P2 P6 45.93(16) . 2_676
P5 P2 Yb1 124.63(16) . 2_676
P5 P2 Mo1 59.51(12) . .
P6 P2 Yb1 80.82(14) 2_676 2_676
P6 P2 Mo1 106.36(15) 2_676 .
P6 P2 P1 87.94(18) 2_676 .
P6 P2 P5 54.75(16) 2_676 .
O1A P2 Yb1 52.2(4) . 2_676
O1A P2 Mo1 119.7(4) . .
O1A P2 P1 132.6(4) . .
O1A P2 P3 127.4(4) . .
O1A P2 P5 135.5(4) . .
O1A P2 P6 129.1(4) . 2_676
C31A P2 Yb1 108.2(8) . 2_676
C31A P2 Mo1 63.7(8) . .
C31A P2 P1 104.4(8) . .
C31A P2 P3 156.6(9) . .
C31A P2 P5 103.0(8) . .
C31A P2 P6 154.8(9) . 2_676
C31A P2 O1A 56.1(9) . .
P1 P3 Yb1 115.19(17) . 2_676
P1 P3 P2 65.12(16) . .
P1 P3 P3 93.3(2) . 2_676
P1 P3 P4 174.7(2) . 2_676
P1 P3 P5 120.1(3) . 2_676
P2 P3 Yb1 59.13(12) . 2_676
P2 P3 P3 89.4(2) . 2_676
P2 P3 P4 110.0(2) . 2_676
P3 P3 Yb1 115.6(3) 2_676 2_676
P4 P3 Yb1 59.59(11) 2_676 2_676
P4 P3 P3 88.7(2) 2_676 2_676
P5 P3 Yb1 115.56(18) 2_676 2_676
P5 P3 P2 174.5(2) 2_676 .
P5 P3 P3 92.0(2) 2_676 2_676
P5 P3 P4 64.68(16) 2_676 2_676
P6 P3 Yb1 75.32(18) 2_676 2_676
P6 P3 Yb1 165.1(3) . 2_676
P6 P3 P1 110.8(2) 2_676 .
P6 P3 P1 70.7(3) . .
P6 P3 P2 116.2(2) . .
P6 P3 P2 67.09(19) 2_676 .
P6 P3 P3 40.30(18) 2_676 2_676
P6 P3 P3 49.5(2) . 2_676
P6 P3 P4 67.8(2) 2_676 2_676
P6 P3 P4 114.1(2) . 2_676
P6 P3 P5 68.5(2) . 2_676
P6 P3 P5 110.9(2) 2_676 2_676
P6 P3 P6 89.8(3) . 2_676
Mo1 P4 Yb1 171.57(17) . .
P1 P4 Yb1 124.32(15) . .
P1 P4 Mo1 59.79(11) . .
P3 P4 Yb1 80.33(13) 2_676 .
P3 P4 Mo1 107.70(15) 2_676 .
P3 P4 P1 87.90(17) 2_676 .
P3 P4 P5 55.75(16) 2_676 .
P3 P4 P6 45.65(17) 2_676 .
P5 P4 Yb1 125.64(16) . .
P5 P4 Mo1 59.81(11) . .
P5 P4 P1 87.53(17) . .
P6 P4 Yb1 80.07(14) . .
P6 P4 Mo1 107.28(15) . .
P6 P4 P1 54.94(16) . .
P6 P4 P5 88.43(19) . .
O1B P4 Yb1 51.7(4) . .
O1B P4 Mo1 119.8(4) . .
O1B P4 P1 132.6(4) . .
O1B P4 P3 128.2(4) . 2_676
O1B P4 P5 136.2(4) . .
O1B P4 P6 126.3(4) . .
C31B P4 Yb1 109.8(9) . .
C31B P4 Mo1 61.8(9) . .
C31B P4 P1 100.7(9) . .
C31B P4 P3 158.5(9) . 2_676
C31B P4 P5 104.5(9) . .
C31B P4 P6 152.4(9) . .
C31B P4 O1B 58.1(10) . .
P2 P5 Mo1 62.20(12) . .
P3 P5 Mo1 112.79(19) 2_676 .
P3 P5 P2 90.02(18) 2_676 .
P3 P5 P4 59.57(18) 2_676 .
P4 P5 Mo1 61.97(13) . .
P4 P5 P2 92.33(16) . .
P6 P5 Mo1 112.91(19) 2_676 .
P6 P5 P2 59.79(18) 2_676 .
P6 P5 P3 40.76(15) 2_676 2_676
P6 P5 P4 89.71(19) 2_676 .
P6 P5 O2B 132.1(6) 2_676 .
O2A P5 Mo1 99.5(6) . .
O2A P5 P2 129.6(6) . .
O2A P5 P3 138.2(6) . 2_676
O2A P5 P4 121.4(7) . .
O2A P5 P6 143.5(6) . 2_676
O2B P5 Mo1 102.3(6) . .
O2B P5 P2 116.8(6) . .
O2B P5 P3 143.3(6) . 2_676
O2B P5 P4 136.5(7) . .
C32A P5 Mo1 67.0(10) . .
C32A P5 P2 110.6(11) . .
C32A P5 P3 154.1(13) . 2_676
C32A P5 P4 102.6(12) . .
C32A P5 P6 165.1(13) . 2_676
C32A P5 O2A 32.5(11) . .
C32B P5 Mo1 71.7(11) . .
C32B P5 P2 98.5(12) . .
C32B P5 P3 171.4(12) . 2_676
C32B P5 P4 119.7(13) . .
C32B P5 P6 145.5(13) . 2_676
C32B P5 O2B 30.7(12) . .
P1 P6 Yb1 115.46(19) . .
P1 P6 P2 174.2(3) . 2_676
P1 P6 P4 65.24(18) . .
P1 P6 P6 91.7(2) . 2_676
P2 P6 Yb1 59.09(12) 2_676 .
P2 P6 P4 109.2(2) 2_676 .
P2 P6 P6 89.4(3) 2_676 2_676
P3 P6 Yb1 75.19(18) 2_676 .
P3 P6 Yb1 165.3(3) . .
P3 P6 P1 68.4(2) . .
P3 P6 P1 110.6(2) 2_676 .
P3 P6 P2 66.98(19) 2_676 2_676
P3 P6 P2 116.3(3) . 2_676
P3 P6 P3 90.2(3) . 2_676
P3 P6 P4 114.0(3) . .
P3 P6 P4 66.52(19) 2_676 .
P3 P6 P5 70.8(2) . 2_676
P3 P6 P5 111.4(2) 2_676 2_676
P3 P6 P6 40.45(19) 2_676 2_676
P3 P6 P6 49.7(2) . 2_676
P4 P6 Yb1 59.45(12) . .
P4 P6 P6 87.7(2) . 2_676
P5 P6 Yb1 115.20(18) 2_676 .
P5 P6 P1 120.1(3) 2_676 .
P5 P6 P2 65.46(17) 2_676 2_676
P5 P6 P4 174.4(3) 2_676 .
P5 P6 P6 93.7(2) 2_676 2_676
P6 P6 Yb1 115.6(3) 2_676 .
P2 O1A Yb1 99.2(5) . 2_676
C31A O1A Yb1 136.8(9) . 2_676
C31A O1A P2 37.7(7) . .
C32A O2A P5 41.5(14) . .
C32C O2C P1 38.5(15) . .
P4 O1B Yb1 100.8(5) . .
C31B O1B Yb1 139.4(10) . .
C31B O1B P4 38.6(7) . .
C32B O2B P5 38.6(14) . .
C32D O2D P1 39.4(15) . .
C2A C1A Yb1 73.7(10) . .
C2A C1A C6A 124(5) . .
C5A C1A Yb1 75.0(10) . .
C5A C1A C2A 107.4(19) . .
C5A C1A C6A 128(5) . .
C6A C1A Yb1 125.1(11) . .
C1A C2A Yb1 75.2(10) . .
C1A C2A C3A 109(2) . .
C1A C2A C7A 124(5) . .
C3A C2A Yb1 75.4(12) . .
C3A C2A C7A 127(5) . .
C7A C2A Yb1 121.2(11) . .
C2A C3A Yb1 73.5(12) . .
C2A C3A C4A 107(2) . .
C2A C3A C8A 126(5) . .
C4A C3A Yb1 73.3(14) . .
C4A C3A C8A 125(5) . .
C8A C3A Yb1 130.2(15) . .
C3A C4A Yb1 75.6(15) . .
C3A C4A C9A 127(5) . .
C5A C4A Yb1 75.9(14) . .
C5A C4A C3A 109(3) . .
C5A C4A C9A 124(4) . .
C9A C4A Yb1 121.1(16) . .
C1A C5A Yb1 74.2(9) . .
C1A C5A C10A 125(5) . .
C4A C5A Yb1 73.2(14) . .
C4A C5A C1A 108(2) . .
C4A C5A C10A 126(5) . .
C10A C5A Yb1 125.0(11) . .
C1A C6A H6AA 109.5 . .
C1A C6A H6AB 109.5 . .
C1A C6A H6AC 109.5 . .
H6AA C6A H6AB 109.5 . .
H6AA C6A H6AC 109.5 . .
H6AB C6A H6AC 109.5 . .
C2A C7A H7AA 109.5 . .
C2A C7A H7AB 109.5 . .
C2A C7A H7AC 109.5 . .
H7AA C7A H7AB 109.5 . .
H7AA C7A H7AC 109.5 . .
H7AB C7A H7AC 109.5 . .
C3A C8A H8AA 109.5 . .
C3A C8A H8AB 109.5 . .
C3A C8A H8AC 109.5 . .
H8AA C8A H8AB 109.5 . .
H8AA C8A H8AC 109.5 . .
H8AB C8A H8AC 109.5 . .
C4A C9A H9AA 109.5 . .
C4A C9A H9AB 109.5 . .
C4A C9A H9AC 109.5 . .
H9AA C9A H9AB 109.5 . .
H9AA C9A H9AC 109.5 . .
H9AB C9A H9AC 109.5 . .
C5A C10A H10A 109.5 . .
C5A C10A H10B 109.5 . .
C5A C10A H10C 109.5 . .
H10A C10A H10B 109.5 . .
H10A C10A H10C 109.5 . .
H10B C10A H10C 109.5 . .
C12A C11A Yb1 75.2(14) . .
C15A C11A Yb1 75.5(12) . .
C15A C11A C12A 107.9(17) . .
C15A C11A C16A 128(2) . .
C16A C11A Yb1 121.7(15) . .
C16A C11A C12A 124(3) . .
C11A C12A Yb1 71.6(14) . .
C13A C12A Yb1 73.6(15) . .
C13A C12A C11A 103(2) . .
C13A C12A C17A 128(3) . .
C17A C12A Yb1 126(2) . .
C17A C12A C11A 128(3) . .
C12A C13A Yb1 74.9(15) . .
C12A C13A C18A 121(3) . .
C14A C13A Yb1 74.3(12) . .
C14A C13A C12A 112(2) . .
C14A C13A C18A 126(2) . .
C18A C13A Yb1 124.4(14) . .
C13A C14A Yb1 75.9(11) . .
C13A C14A C15A 108.5(17) . .
C13A C14A C19A 125(2) . .
C15A C14A Yb1 74.6(13) . .
C15A C14A C19A 125(2) . .
C19A C14A Yb1 126.6(13) . .
C11A C15A Yb1 73.6(11) . .
C11A C15A C14A 108.6(17) . .
C11A C15A C20A 121(2) . .
C14A C15A Yb1 73.8(12) . .
C14A C15A C20A 129(2) . .
C20A C15A Yb1 128.1(15) . .
C11A C16A H16A 109.5 . .
C11A C16A H16B 109.5 . .
C11A C16A H16C 109.5 . .
H16A C16A H16B 109.5 . .
H16A C16A H16C 109.5 . .
H16B C16A H16C 109.5 . .
C12A C17A H17A 109.5 . .
C12A C17A H17B 109.5 . .
C12A C17A H17C 109.5 . .
H17A C17A H17B 109.5 . .
H17A C17A H17C 109.5 . .
H17B C17A H17C 109.5 . .
C13A C18A H18A 109.5 . .
C13A C18A H18B 109.5 . .
C13A C18A H18C 109.5 . .
H18A C18A H18B 109.5 . .
H18A C18A H18C 109.5 . .
H18B C18A H18C 109.5 . .
C14A C19A H19A 109.5 . .
C14A C19A H19B 109.5 . .
C14A C19A H19C 109.5 . .
H19A C19A H19B 109.5 . .
H19A C19A H19C 109.5 . .
H19B C19A H19C 109.5 . .
C15A C20A H20A 109.5 . .
C15A C20A H20B 109.5 . .
C15A C20A H20C 109.5 . .
H20A C20A H20B 109.5 . .
H20A C20A H20C 109.5 . .
H20B C20A H20C 109.5 . .
C22A C21A Mo1 71.6(15) . .
C22A C21A C25A 108(3) . .
C22A C21A C26A 121(3) . .
C25A C21A Mo1 72.2(14) . .
C25A C21A C26A 130(3) . .
C26A C21A Mo1 126.0(18) . .
C21A C22A Mo1 76.2(16) . .
C21A C22A C23A 115(2) . .
C21A C22A C27A 128(3) . .
C23A C22A Mo1 69.7(11) . .
C23A C22A C27A 117(3) . .
C27A C22A Mo1 119.3(15) . .
C22A C23A Mo1 74.5(13) . .
C22A C23A C24A 103(2) . .
C22A C23A C28A 136(2) . .
C24A C23A Mo1 75.2(13) . .
C28A C23A Mo1 124.2(13) . .
C28A C23A C24A 119.6(19) . .
C23A C24A Mo1 67.8(12) . .
C25A C24A Mo1 71.7(13) . .
C25A C24A C23A 104(2) . .
C29A C24A Mo1 126.2(17) . .
C29A C24A C23A 130(3) . .
C29A C24A C25A 126(3) . .
C21A C25A Mo1 74.0(14) . .
C21A C25A C24A 109(2) . .
C21A C25A C30A 122(3) . .
C24A C25A Mo1 72.1(13) . .
C24A C25A C30A 128(3) . .
C30A C25A Mo1 129.7(17) . .
C21A C26A H26A 109.5 . .
C21A C26A H26B 109.5 . .
C21A C26A H26C 109.5 . .
H26A C26A H26B 109.5 . .
H26A C26A H26C 109.5 . .
H26B C26A H26C 109.5 . .
C22A C27A H27A 109.5 . .
C22A C27A H27B 109.5 . .
C22A C27A H27C 109.5 . .
H27A C27A H27B 109.5 . .
H27A C27A H27C 109.5 . .
H27B C27A H27C 109.5 . .
C23A C28A H28A 109.5 . .
C23A C28A H28B 109.5 . .
C23A C28A H28C 109.5 . .
H28A C28A H28B 109.5 . .
H28A C28A H28C 109.5 . .
H28B C28A H28C 109.5 . .
C24A C29A H29A 109.5 . .
C24A C29A H29B 109.5 . .
C24A C29A H29C 109.5 . .
H29A C29A H29B 109.5 . .
H29A C29A H29C 109.5 . .
H29B C29A H29C 109.5 . .
C25A C30A H30A 109.5 . .
C25A C30A H30B 109.5 . .
C25A C30A H30C 109.5 . .
H30A C30A H30B 109.5 . .
H30A C30A H30C 109.5 . .
H30B C30A H30C 109.5 . .
P2 C31A Mo1 95.2(9) . .
P2 C31A O1A 86.2(11) . .
O1A C31A Mo1 177.1(10) . .
P5 C32A Mo1 77.3(11) . .
O2A C32A Mo1 176(2) . .
O2A C32A P5 106(2) . .
P1 C32C Mo1 75.6(11) . .
O2C C32C Mo1 176(2) . .
O2C C32C P1 107(2) . .
C2B C1B Yb1 74.3(9) . .
C2B C1B C6B 125(3) . .
C5B C1B Yb1 74.5(12) . .
C5B C1B C2B 107.4(19) . .
C5B C1B C6B 127(4) . .
C6B C1B Yb1 125.9(12) . .
C1B C2B Yb1 74.2(9) . .
C1B C2B C7B 126(4) . .
C3B C2B Yb1 74.3(9) . .
C3B C2B C1B 108.7(17) . .
C3B C2B C7B 124(3) . .
C7B C2B Yb1 124.2(9) . .
C2B C3B Yb1 74.5(9) . .
C2B C3B C4B 108(2) . .
C2B C3B C8B 125(3) . .
C4B C3B Yb1 74.8(13) . .
C4B C3B C8B 126(3) . .
C8B C3B Yb1 127.3(12) . .
C3B C4B Yb1 73.5(13) . .
C3B C4B C9B 129(4) . .
C5B C4B Yb1 73.7(14) . .
C5B C4B C3B 107(3) . .
C5B C4B C9B 122(4) . .
C9B C4B Yb1 128.4(18) . .
C1B C5B Yb1 74.4(12) . .
C1B C5B C4B 109(2) . .
C1B C5B C10B 125(4) . .
C4B C5B Yb1 74.9(14) . .
C4B C5B C10B 125(4) . .
C10B C5B Yb1 122.3(12) . .
C1B C6B H6BA 109.5 . .
C1B C6B H6BB 109.5 . .
C1B C6B H6BC 109.5 . .
H6BA C6B H6BB 109.5 . .
H6BA C6B H6BC 109.5 . .
H6BB C6B H6BC 109.5 . .
C2B C7B H7BA 109.5 . .
C2B C7B H7BB 109.5 . .
C2B C7B H7BC 109.5 . .
H7BA C7B H7BB 109.5 . .
H7BA C7B H7BC 109.5 . .
H7BB C7B H7BC 109.5 . .
C3B C8B H8BA 109.5 . .
C3B C8B H8BB 109.5 . .
C3B C8B H8BC 109.5 . .
H8BA C8B H8BB 109.5 . .
H8BA C8B H8BC 109.5 . .
H8BB C8B H8BC 109.5 . .
C4B C9B H9BA 109.5 . .
C4B C9B H9BB 109.5 . .
C4B C9B H9BC 109.5 . .
H9BA C9B H9BB 109.5 . .
H9BA C9B H9BC 109.5 . .
H9BB C9B H9BC 109.5 . .
C5B C10B H10D 109.5 . .
C5B C10B H10E 109.5 . .
C5B C10B H10F 109.5 . .
H10D C10B H10E 109.5 . .
H10D C10B H10F 109.5 . .
H10E C10B H10F 109.5 . .
C12B C11B Yb1 75.5(9) . .
C12B C11B C16B 123(2) . .
C15B C11B Yb1 74.0(9) . .
C15B C11B C12B 108.0 . .
C15B C11B C16B 128(2) . .
C16B C11B Yb1 125.1(17) . .
C11B C12B Yb1 73.7(10) . .
C11B C12B C17B 127.6(19) . .
C13B C12B Yb1 74.7(10) . .
C13B C12B C11B 108.0 . .
C13B C12B C17B 123.5(19) . .
C17B C12B Yb1 126.0(13) . .
C12B C13B Yb1 74.7(10) . .
C12B C13B C18B 126.5(19) . .
C14B C13B Yb1 73.8(9) . .
C14B C13B C12B 108.0 . .
C14B C13B C18B 125.2(19) . .
C18B C13B Yb1 122.0(11) . .
C13B C14B Yb1 75.5(9) . .
C13B C14B C15B 108.0 . .
C13B C14B C19B 127.5(18) . .
C15B C14B Yb1 73.9(11) . .
C15B C14B C19B 122.4(19) . .
C19B C14B Yb1 129.8(14) . .
C11B C15B Yb1 75.0(10) . .
C11B C15B C14B 108.0 . .
C11B C15B C20B 123(2) . .
C14B C15B Yb1 75.1(10) . .
C14B C15B C20B 129(2) . .
C20B C15B Yb1 116.8(17) . .
C11B C16B H16D 109.5 . .
C11B C16B H16E 109.5 . .
C11B C16B H16F 109.5 . .
H16D C16B H16E 109.5 . .
H16D C16B H16F 109.5 . .
H16E C16B H16F 109.5 . .
C12B C17B H17D 109.5 . .
C12B C17B H17E 109.5 . .
C12B C17B H17F 109.5 . .
H17D C17B H17E 109.5 . .
H17D C17B H17F 109.5 . .
H17E C17B H17F 109.5 . .
C13B C18B H18D 109.5 . .
C13B C18B H18E 109.5 . .
C13B C18B H18F 109.5 . .
H18D C18B H18E 109.5 . .
H18D C18B H18F 109.5 . .
H18E C18B H18F 109.5 . .
C14B C19B H19D 109.5 . .
C14B C19B H19E 109.5 . .
C14B C19B H19F 109.5 . .
H19D C19B H19E 109.5 . .
H19D C19B H19F 109.5 . .
H19E C19B H19F 109.5 . .
C15B C20B H20D 109.5 . .
C15B C20B H20E 109.5 . .
C15B C20B H20F 109.5 . .
H20D C20B H20E 109.5 . .
H20D C20B H20F 109.5 . .
H20E C20B H20F 109.5 . .
C22B C21B Mo1 75.0(15) . .
C22B C21B C26B 125(4) . .
C25B C21B Mo1 71.1(12) . .
C25B C21B C22B 109(2) . .
C25B C21B C26B 126(3) . .
C26B C21B Mo1 122(3) . .
C21B C22B Mo1 69.2(13) . .
C21B C22B C23B 110(2) . .
C21B C22B C27B 128(3) . .
C23B C22B Mo1 70.7(14) . .
C27B C22B Mo1 132(2) . .
C27B C22B C23B 122(3) . .
C22B C23B Mo1 71.4(14) . .
C24B C23B Mo1 70.6(14) . .
C24B C23B C22B 100(3) . .
C28B C23B Mo1 136(2) . .
C28B C23B C22B 122(3) . .
C28B C23B C24B 134(3) . .
C23B C24B Mo1 73.4(14) . .
C23B C24B C29B 134(4) . .
C25B C24B Mo1 69.9(12) . .
C25B C24B C23B 114(2) . .
C25B C24B C29B 112(4) . .
C29B C24B Mo1 125(3) . .
C21B C25B Mo1 72.5(13) . .
C21B C25B C24B 106.0(19) . .
C21B C25B C30B 131(3) . .
C24B C25B Mo1 73.5(13) . .
C24B C25B C30B 123(3) . .
C30B C25B Mo1 121.8(19) . .
C21B C26B H26D 109.5 . .
C21B C26B H26E 109.5 . .
C21B C26B H26F 109.5 . .
H26D C26B H26E 109.5 . .
H26D C26B H26F 109.5 . .
H26E C26B H26F 109.5 . .
C22B C27B H27D 109.5 . .
C22B C27B H27E 109.5 . .
C22B C27B H27F 109.5 . .
H27D C27B H27E 109.5 . .
H27D C27B H27F 109.5 . .
H27E C27B H27F 109.5 . .
C23B C28B H28D 109.5 . .
C23B C28B H28E 109.5 . .
C23B C28B H28F 109.5 . .
H28D C28B H28E 109.5 . .
H28D C28B H28F 109.5 . .
H28E C28B H28F 109.5 . .
C24B C29B H29D 109.5 . .
C24B C29B H29E 109.5 . .
C24B C29B H29F 109.5 . .
H29D C29B H29E 109.5 . .
H29D C29B H29F 109.5 . .
H29E C29B H29F 109.5 . .
C25B C30B H30D 109.5 . .
C25B C30B H30E 109.5 . .
C25B C30B H30F 109.5 . .
H30D C30B H30E 109.5 . .
H30D C30B H30F 109.5 . .
H30E C30B H30F 109.5 . .
P4 C31B Mo1 97.1(10) . .
P4 C31B O1B 83.3(12) . .
O1B C31B Mo1 179.0(11) . .
P5 C32B Mo1 73.6(11) . .
O2B C32B Mo1 172(2) . .
O2B C32B P5 111(2) . .
P1 C32D Mo1 76.6(10) . .
O2D C32D Mo1 174(2) . .
O2D C32D P1 108(2) . .
C22C C21C Mo1 73.5(12) . .
C22C C21C C25C 106(2) . .
C22C C21C C26C 125(3) . .
C25C C21C Mo1 75.0(12) . .
C25C C21C C26C 129(2) . .
C26C C21C Mo1 122.5(17) . .
C21C C22C Mo1 70.2(12) . .
C21C C22C C27C 124(3) . .
C23C C22C Mo1 76.2(13) . .
C23C C22C C21C 111(2) . .
C23C C22C C27C 125(3) . .
C27C C22C Mo1 122.8(17) . .
C22C C23C Mo1 69.5(12) . .
C22C C23C C24C 107(2) . .
C22C C23C C28C 124(3) . .
C24C C23C Mo1 71.4(12) . .
C24C C23C C28C 129(3) . .
C28C C23C Mo1 128.5(18) . .
C23C C24C Mo1 72.3(14) . .
C23C C24C C29C 125(3) . .
C25C C24C Mo1 73.0(14) . .
C25C C24C C23C 109(2) . .
C25C C24C C29C 125(4) . .
C29C C24C Mo1 132(2) . .
C21C C25C Mo1 66.9(11) . .
C24C C25C Mo1 73.2(15) . .
C24C C25C C21C 107(2) . .
C24C C25C C30C 132(3) . .
C30C C25C Mo1 126.8(17) . .
C30C C25C C21C 121(2) . .
C21C C26C H26G 109.5 . .
C21C C26C H26H 109.5 . .
C21C C26C H26I 109.5 . .
H26G C26C H26H 109.5 . .
H26G C26C H26I 109.5 . .
H26H C26C H26I 109.5 . .
C22C C27C H27G 109.5 . .
C22C C27C H27H 109.5 . .
C22C C27C H27I 109.5 . .
H27G C27C H27H 109.5 . .
H27G C27C H27I 109.5 . .
H27H C27C H27I 109.5 . .
C23C C28C H28G 109.5 . .
C23C C28C H28H 109.5 . .
C23C C28C H28I 109.5 . .
H28G C28C H28H 109.5 . .
H28G C28C H28I 109.5 . .
H28H C28C H28I 109.5 . .
C24C C29C H29G 109.5 . .
C24C C29C H29H 109.5 . .
C24C C29C H29I 109.5 . .
H29G C29C H29H 109.5 . .
H29G C29C H29I 109.5 . .
H29H C29C H29I 109.5 . .
C25C C30C H30G 109.5 . .
C25C C30C H30H 109.5 . .
C25C C30C H30I 109.5 . .
H30G C30C H30H 109.5 . .
H30G C30C H30I 109.5 . .
H30H C30C H30I 109.5 . .
H40A C40 H40B 109.5 . .
H40A C40 H40C 109.5 . .
H40B C40 H40C 109.5 . .
C41 C40 H40A 109.5 . .
C41 C40 H40B 109.5 . .
C41 C40 H40C 109.5 . .
C42 C41 C40 120.0(3) . .
C42 C41 C46 120.0 . .
C46 C41 C40 120.0(3) . .
C41 C42 H42 120.0 . .
C43 C42 C41 120.0 . .
C43 C42 H42 120.0 . .
C42 C43 H43 120.0 . .
C42 C43 C44 120.0 . .
C44 C43 H43 120.0 . .
C43 C44 H44 120.0 . .
C45 C44 C43 120.0 . .
C45 C44 H44 120.0 . .
C44 C45 H45 120.0 . .
C44 C45 C46 120.0 . .
C46 C45 H45 120.0 . .
C41 C46 H46 120.0 . .
C45 C46 C41 120.0 . .
C45 C46 H46 120.0 . .
H33A C33 H33B 109.5 . .
H33A C33 H33C 109.5 . .
H33B C33 H33C 109.5 . .
C34 C33 H33A 109.5 . .
C34 C33 H33B 109.5 . .
C34 C33 H33C 109.5 . .
C35 C34 C33 117.5(15) . .
C35 C34 C39 120.0 . .
C39 C34 C33 122.5(15) . .
C34 C35 H35 120.0 . .
C34 C35 C36 120.0 . .
C36 C35 H35 120.0 . .
C35 C36 H36 120.0 . .
C37 C36 C35 120.0 . .
C37 C36 H36 120.0 . .
C36 C37 H37 120.0 . .
C36 C37 C38 120.0 . .
C38 C37 H37 120.0 . .
C37 C38 H38 120.0 . .
C39 C38 C37 120.0 . .
C39 C38 H38 120.0 . .
C34 C39 H39 120.0 . .
C38 C39 C34 120.0 . .
C38 C39 H39 120.0 . .

loop_
_geom_bond_atom_site_label_1
_geom_bond_atom_site_label_2
_geom_bond_distance
_geom_bond_site_symmetry_2
Yb1 O1A 2.306(8) 2_676
Yb1 O1B 2.315(8) .
Yb1 C2A 2.613(15) .
Yb1 C4A 2.61(3) .
Yb1 C11A 2.61(2) .
Yb1 C1B 2.610(17) .
Yb1 C2B 2.610(13) .
Yb1 C3B 2.608(16) .
Yb1 C5B 2.61(2) .
Yb1 C11B 2.61(3) .
Yb1 C14B 2.61(2) .
Yb1 C15B 2.60(3) .
Mo1 C23A 2.276(17) .
Mo1 C31A 2.130(12) .
Mo1 C32A 2.17(2) .
Mo1 C32C 2.30(2) .
Mo1 C21B 2.27(2) .
Mo1 C24B 2.30(2) .
Mo1 C25B 2.25(2) .
Mo1 C31B 2.090(13) .
Mo1 C32B 2.28(3) .
Mo1 C32D 2.25(2) .
Mo1 C21C 2.210(19) .
Mo1 C22C 2.25(2) .
P1 P2 2.261(5) .
P1 P3 2.036(5) .
P1 P4 2.293(5) .
P1 P6 2.067(5) .
P1 O2C 1.88(2) .
P1 O2D 1.93(2) .
P1 C32C 1.22(2) .
P1 C32D 1.28(2) .
P2 Yb1 2.879(3) 2_676
P2 P3 2.160(5) .
P2 P5 2.275(5) .
P2 P6 2.161(5) 2_676
P2 O1A 1.396(9) .
P2 C31A 0.856(12) .
P3 Yb1 3.311(4) 2_676
P3 P3 2.216(6) 2_676
P3 P4 2.162(5) 2_676
P3 P5 2.073(5) 2_676
P3 P6 1.686(6) 2_676
P3 P6 1.433(5) .
P4 P3 2.162(5) 2_676
P4 P5 2.267(5) .
P4 P6 2.183(5) .
P4 O1B 1.360(9) .
P4 C31B 0.855(13) .
P5 P3 2.073(5) 2_676
P5 P6 2.043(5) 2_676
P5 O2A 2.000(19) .
P5 O2B 2.050(19) .
P5 C32A 1.38(2) .
P5 C32B 1.37(2) .
P6 P2 2.161(5) 2_676
P6 P3 1.686(6) 2_676
P6 P5 2.043(5) 2_676
P6 P6 2.210(8) 2_676
O1A Yb1 2.306(8) 2_676
O1A C31A 1.161(14) .
O2A C32A 1.12(3) .
O2C C32C 1.11(3) .
O1B C31B 1.162(15) .
O2B C32B 1.12(3) .
O2D C32D 1.10(3) .
C1A C2A 1.41(3) .
C1A C5A 1.40(3) .
C1A C6A 1.53(2) .
C2A C3A 1.41(3) .
C2A C7A 1.51(2) .
C3A C4A 1.41(5) .
C3A C8A 1.48(3) .
C4A C5A 1.40(3) .
C4A C9A 1.51(4) .
C5A C10A 1.53(3) .
C6A H6AA 0.9800 .
C6A H6AB 0.9800 .
C6A H6AC 0.9800 .
C7A H7AA 0.9800 .
C7A H7AB 0.9800 .
C7A H7AC 0.9800 .
C8A H8AA 0.9800 .
C8A H8AB 0.9800 .
C8A H8AC 0.9800 .
C9A H9AA 0.9800 .
C9A H9AB 0.9800 .
C9A H9AC 0.9800 .
C10A H10A 0.9800 .
C10A H10B 0.9800 .
C10A H10C 0.9800 .
C11A C12A 1.51(4) .
C11A C15A 1.39(3) .
C11A C16A 1.49(3) .
C12A C13A 1.44(4) .
C12A C17A 1.45(4) .
C13A C14A 1.35(3) .
C13A C18A 1.51(3) .
C14A C15A 1.43(3) .
C14A C19A 1.51(2) .
C15A C20A 1.49(3) .
C16A H16A 0.9800 .
C16A H16B 0.9800 .
C16A H16C 0.9800 .
C17A H17A 0.9800 .
C17A H17B 0.9800 .
C17A H17C 0.9800 .
C18A H18A 0.9800 .
C18A H18B 0.9800 .
C18A H18C 0.9800 .
C19A H19A 0.9800 .
C19A H19B 0.9800 .
C19A H19C 0.9800 .
C20A H20A 0.9800 .
C20A H20B 0.9800 .
C20A H20C 0.9800 .
C21A C22A 1.31(5) .
C21A C25A 1.38(4) .
C21A C26A 1.53(4) .
C22A C23A 1.42(3) .
C22A C27A 1.62(3) .
C23A C24A 1.48(4) .
C23A C28A 1.46(2) .
C24A C25A 1.47(4) .
C24A C29A 1.44(3) .
C25A C30A 1.52(3) .
C26A H26A 0.9800 .
C26A H26B 0.9800 .
C26A H26C 0.9800 .
C27A H27A 0.9800 .
C27A H27B 0.9800 .
C27A H27C 0.9800 .
C28A H28A 0.9800 .
C28A H28B 0.9800 .
C28A H28C 0.9800 .
C29A H29A 0.9800 .
C29A H29B 0.9800 .
C29A H29C 0.9800 .
C30A H30A 0.9800 .
C30A H30B 0.9800 .
C30A H30C 0.9800 .
C1B C2B 1.42(3) .
C1B C5B 1.40(2) .
C1B C6B 1.52(2) .
C2B C3B 1.40(3) .
C2B C7B 1.52(2) .
C3B C4B 1.43(3) .
C3B C8B 1.51(2) .
C4B C5B 1.42(4) .
C4B C9B 1.50(4) .
C5B C10B 1.52(3) .
C6B H6BA 0.9800 .
C6B H6BB 0.9800 .
C6B H6BC 0.9800 .
C7B H7BA 0.9800 .
C7B H7BB 0.9800 .
C7B H7BC 0.9800 .
C8B H8BA 0.9800 .
C8B H8BB 0.9800 .
C8B H8BC 0.9800 .
C9B H9BA 0.9800 .
C9B H9BB 0.9800 .
C9B H9BC 0.9800 .
C10B H10D 0.9800 .
C10B H10E 0.9800 .
C10B H10F 0.9800 .
C11B C12B 1.390(14) .
C11B C15B 1.388(14) .
C11B C16B 1.56(3) .
C12B C13B 1.390(14) .
C12B C17B 1.51(2) .
C13B C14B 1.389(14) .
C13B C18B 1.50(2) .
C14B C15B 1.390(14) .
C14B C19B 1.52(3) .
C15B C20B 1.55(3) .
C16B H16D 0.9800 .
C16B H16E 0.9800 .
C16B H16F 0.9800 .
C17B H17D 0.9800 .
C17B H17E 0.9800 .
C17B H17F 0.9800 .
C18B H18D 0.9800 .
C18B H18E 0.9800 .
C18B H18F 0.9800 .
C19B H19D 0.9800 .
C19B H19E 0.9800 .
C19B H19F 0.9800 .
C20B H20D 0.9800 .
C20B H20E 0.9800 .
C20B H20F 0.9800 .
C21B C22B 1.42(4) .
C21B C25B 1.41(4) .
C21B C26B 1.56(6) .
C22B C23B 1.53(4) .
C22B C27B 1.49(5) .
C23B C24B 1.43(4) .
C23B C28B 1.40(4) .
C24B C25B 1.43(4) .
C24B C29B 1.54(7) .
C25B C30B 1.47(4) .
C26B H26D 0.9800 .
C26B H26E 0.9800 .
C26B H26F 0.9800 .
C27B H27D 0.9800 .
C27B H27E 0.9800 .
C27B H27F 0.9800 .
C28B H28D 0.9800 .
C28B H28E 0.9800 .
C28B H28F 0.9800 .
C29B H29D 0.9800 .
C29B H29E 0.9800 .
C29B H29F 0.9800 .
C30B H30D 0.9800 .
C30B H30E 0.9800 .
C30B H30F 0.9800 .
C21C C22C 1.39(3) .
C21C C25C 1.48(3) .
C21C C26C 1.48(4) .
C22C C23C 1.36(4) .
C22C C27C 1.53(4) .
C23C C24C 1.45(5) .
C23C C28C 1.48(4) .
C24C C25C 1.35(4) .
C24C C29C 1.50(4) .
C25C C30C 1.47(4) .
C26C H26G 0.9800 .
C26C H26H 0.9800 .
C26C H26I 0.9800 .
C27C H27G 0.9800 .
C27C H27H 0.9800 .
C27C H27I 0.9800 .
C28C H28G 0.9800 .
C28C H28H 0.9800 .
C28C H28I 0.9800 .
C29C H29G 0.9800 .
C29C H29H 0.9800 .
C29C H29I 0.9800 .
C30C H30G 0.9800 .
C30C H30H 0.9800 .
C30C H30I 0.9800 .
C40 H40A 0.9800 .
C40 H40B 0.9800 .
C40 H40C 0.9800 .
C40 C41 1.494(4) .
C41 C42 1.3900 .
C41 C46 1.3900 .
C42 H42 0.9500 .
C42 C43 1.3900 .
C43 H43 0.9500 .
C43 C44 1.3900 .
C44 H44 0.9500 .
C44 C45 1.3900 .
C45 H45 0.9500 .
C45 C46 1.3900 .
C46 H46 0.9500 .
C33 H33A 0.9800 .
C33 H33B 0.9800 .
C33 H33C 0.9800 .
C33 C34 1.47(3) .
C34 C35 1.3900 .
C34 C39 1.3900 .
C35 H35 0.9500 .
C35 C36 1.3900 .
C36 H36 0.9500 .
C36 C37 1.3900 .
C37 H37 0.9500 .
C37 C38 1.3900 .
C38 H38 0.9500 .
C38 C39 1.3900 .
C39 H39 0.9500 .

loop_
_geom_torsion_atom_site_label_1
_geom_torsion_atom_site_label_2
_geom_torsion_atom_site_label_3
_geom_torsion_atom_site_label_4
_geom_torsion
_geom_torsion_site_symmetry_1
_geom_torsion_site_symmetry_4
Yb1 P2 O1A C31A 176.4(11) 2_676 .
Yb1 P2 C31A Mo1 179.62(17) 2_676 .
Yb1 P2 C31A O1A -3.0(9) 2_676 .
Yb1 P3 P6 Yb1 -7.8(18) 2_676 .
Yb1 P3 P6 P1 -116.1(9) 2_676 .
Yb1 P3 P6 P2 60.3(10) 2_676 2_676
Yb1 P3 P6 P3 -3.9(9) 2_676 2_676
Yb1 P3 P6 P4 -68.1(9) 2_676 .
Yb1 P3 P6 P5 108.8(9) 2_676 2_676
Yb1 P3 P6 P6 -3.9(9) 2_676 2_676
Yb1 P4 O1B C31B 178.4(11) . .
Yb1 P4 C31B Mo1 179.63(18) . .
Yb1 P4 C31B O1B -1.3(9) . .
Yb1 O1A C31A P2 5.1(16) 2_676 .
Yb1 O1B C31B P4 2.4(16) . .
Yb1 C1A C2A C3A 68.6(14) . .
Yb1 C1A C2A C7A -117.9(15) . .
Yb1 C1A C5A C4A -65.8(15) . .
Yb1 C1A C5A C10A 122.0(18) . .
Yb1 C2A C3A C4A 66.2(16) . .
Yb1 C2A C3A C8A -128(3) . .
Yb1 C3A C4A C5A 69.4(17) . .
Yb1 C3A C4A C9A -118(2) . .
Yb1 C4A C5A C1A 66.5(13) . .
Yb1 C4A C5A C10A -121.4(17) . .
Yb1 C11A C12A C13A 67.6(16) . .
Yb1 C11A C12A C17A -122(3) . .
Yb1 C11A C15A C14A -66.1(15) . .
Yb1 C11A C15A C20A 125(2) . .
Yb1 C12A C13A C14A 65.6(14) . .
Yb1 C12A C13A C18A -121.4(18) . .
Yb1 C13A C14A C15A 68.1(15) . .
Yb1 C13A C14A C19A -125.0(19) . .
Yb1 C14A C15A C11A 66.0(14) . .
Yb1 C14A C15A C20A -126(2) . .
Yb1 C1B C2B C3B 66.9(11) . .
Yb1 C1B C2B C7B -121.1(15) . .
Yb1 C1B C5B C4B -67.5(16) . .
Yb1 C1B C5B C10B 118.9(19) . .
Yb1 C2B C3B C4B 68.0(16) . .
Yb1 C2B C3B C8B -125.0(17) . .
Yb1 C3B C4B C5B 66.7(17) . .
Yb1 C3B C4B C9B -126(3) . .
Yb1 C4B C5B C1B 67.2(15) . .
Yb1 C4B C5B C10B -119.2(19) . .
Yb1 C11B C12B C13B 67.5(9) . .
Yb1 C11B C12B C17B -123.3(17) . .
Yb1 C11B C15B C14B -68.5(10) . .
Yb1 C11B C15B C20B 113(2) . .
Yb1 C12B C13B C14B 66.8(10) . .
Yb1 C12B C13B C18B -118.7(16) . .
Yb1 C13B C14B C15B 67.4(11) . .
Yb1 C13B C14B C19B -129(2) . .
Yb1 C14B C15B C11B 68.4(9) . .
Yb1 C14B C15B C20B -113(3) . .
Mo1 P1 O2C C32C -3(3) . .
Mo1 P1 C32C O2C 177(3) . .
Mo1 P1 C32D O2D -176(3) . .
Mo1 P2 O1A Yb1 -179.11(14) . 2_676
Mo1 P2 O1A C31A -2.7(11) . .
Mo1 P2 C31A O1A 177.4(10) . .
Mo1 P4 O1B Yb1 -179.39(15) . .
Mo1 P4 O1B C31B -0.9(10) . .
Mo1 P4 C31B O1B 179.1(10) . .
Mo1 P5 C32A O2A 178(3) . .
Mo1 P5 C32B O2B -173(3) . .
Mo1 C21A C22A C23A -59.6(18) . .
Mo1 C21A C22A C27A 117(3) . .
Mo1 C21A C25A C24A 64.1(17) . .
Mo1 C21A C25A C30A -127(2) . .
Mo1 C22A C23A C24A -70.2(14) . .
Mo1 C22A C23A C28A 123(2) . .
Mo1 C23A C24A C25A -62.9(16) . .
Mo1 C23A C24A C29A 119(3) . .
Mo1 C24A C25A C21A -65.4(18) . .
Mo1 C24A C25A C30A 127(2) . .
Mo1 C21B C22B C23B -59.0(19) . .
Mo1 C21B C22B C27B 128(3) . .
Mo1 C21B C25B C24B 66.4(15) . .
Mo1 C21B C25B C30B -117(3) . .
Mo1 C22B C23B C24B -65.4(16) . .
Mo1 C22B C23B C28B 134(3) . .
Mo1 C23B C24B C25B -58.1(17) . .
Mo1 C23B C24B C29B 123(5) . .
Mo1 C24B C25B C21B -65.7(15) . .
Mo1 C24B C25B C30B 118(2) . .
Mo1 C21C C22C C23C -65.9(16) . .
Mo1 C21C C22C C27C 117(2) . .
Mo1 C21C C25C C24C 62.7(17) . .
Mo1 C21C C25C C30C -120(2) . .
Mo1 C22C C23C C24C -61.9(15) . .
Mo1 C22C C23C C28C 123(2) . .
Mo1 C23C C24C C25C -64.1(17) . .
Mo1 C23C C24C C29C 129(3) . .
Mo1 C24C C25C C21C -58.7(15) . .
Mo1 C24C C25C C30C 125(3) . .
P1 P2 O1A Yb1 105.7(4) . 2_676
P1 P2 O1A C31A -77.8(11) . .
P1 P2 C31A Mo1 -45.4(6) . .
P1 P2 C31A O1A 132.0(6) . .
P1 P3 P6 Yb1 108.3(10) . .
P1 P3 P6 P2 176.4(3) . 2_676
P1 P3 P6 P3 112.2(2) . 2_676
P1 P3 P6 P4 48.0(2) . .
P1 P3 P6 P5 -135.2(2) . 2_676
P1 P3 P6 P6 112.2(2) . 2_676
P1 P4 O1B Yb1 -104.5(5) . .
P1 P4 O1B C31B 74.0(11) . .
P1 P4 C31B Mo1 47.0(6) . .
P1 P4 C31B O1B -134.0(6) . .
P2 P1 O2C C32C 64(3) . .
P2 P1 C32C Mo1 57.1(5) . .
P2 P1 C32C O2C -126(2) . .
P2 P1 C32D Mo1 40.1(10) . .
P2 P1 C32D O2D -136(2) . .
P2 P3 P6 Yb1 60.2(10) . .
P2 P3 P6 P1 -48.0(2) . .
P2 P3 P6 P2 128.4(2) . 2_676
P2 P3 P6 P3 64.2(3) . 2_676
P2 P3 P6 P4 0.0(4) . .
P2 P3 P6 P5 176.8(3) . 2_676
P2 P3 P6 P6 64.2(3) . 2_676
P2 P5 C32A Mo1 -45.5(9) . .
P2 P5 C32A O2A 133(2) . .
P2 P5 C32B Mo1 -56.9(6) . .
P2 P5 C32B O2B 130(2) . .
P3 P1 O2C C32C 136(2) . .
P3 P1 C32C Mo1 107.2(16) . .
P3 P1 C32C O2C -76(3) . .
P3 P2 O1A Yb1 32.2(5) . 2_676
P3 P2 O1A C31A -151.4(11) . .
P3 P2 C31A Mo1 -71(2) . .
P3 P2 C31A O1A 106.7(19) . .
P3 P3 P6 Yb1 -3.9(9) 2_676 .
P3 P3 P6 P1 -112.2(2) 2_676 .
P3 P3 P6 P2 64.2(3) 2_676 2_676
P3 P3 P6 P4 -64.2(3) 2_676 .
P3 P3 P6 P5 112.6(2) 2_676 2_676
P3 P3 P6 P6 0.000(3) 2_676 2_676
P3 P4 O1B Yb1 26.8(6) 2_676 .
P3 P4 O1B C31B -154.7(10) 2_676 .
P3 P4 C31B Mo1 -65(3) 2_676 .
P3 P4 C31B O1B 114(2) 2_676 .
P3 P5 C32A Mo1 95(2) 2_676 .
P3 P5 C32A O2A -87(3) 2_676 .
P4 P1 O2C C32C -70(3) . .
P4 P1 C32C Mo1 -41.2(10) . .
P4 P1 C32C O2C 135(2) . .
P4 P1 C32D Mo1 -56.3(5) . .
P4 P1 C32D O2D 128(2) . .
P4 P3 P6 Yb1 -69.4(10) 2_676 .
P4 P3 P6 P1 -177.7(3) 2_676 .
P4 P3 P6 P2 -1.3(4) 2_676 2_676
P4 P3 P6 P3 -65.5(3) 2_676 2_676
P4 P3 P6 P4 -129.7(2) 2_676 .
P4 P3 P6 P5 47.1(2) 2_676 2_676
P4 P3 P6 P6 -65.5(3) 2_676 2_676
P4 P5 C32A Mo1 51.8(7) . .
P4 P5 C32A O2A -130(2) . .
P4 P5 C32B Mo1 40.7(10) . .
P4 P5 C32B O2B -133(2) . .
P5 P2 O1A Yb1 -103.7(5) . 2_676
P5 P2 O1A C31A 72.7(11) . .
P5 P2 C31A Mo1 46.0(6) . .
P5 P2 C31A O1A -136.6(6) . .
P5 P3 P6 Yb1 -116.6(10) 2_676 .
P5 P3 P6 P1 135.2(2) 2_676 .
P5 P3 P6 P2 -48.4(2) 2_676 2_676
P5 P3 P6 P3 -112.6(2) 2_676 2_676
P5 P3 P6 P4 -176.9(3) 2_676 .
P5 P3 P6 P6 -112.6(2) 2_676 2_676
P5 P4 O1B Yb1 104.5(5) . .
P5 P4 O1B C31B -77.1(11) . .
P5 P4 C31B Mo1 -43.2(6) . .
P5 P4 C31B O1B 135.8(6) . .
P6 P1 O2C C32C -169(2) . .
P6 P1 C32C Mo1 -131(7) . .
P6 P1 C32C O2C 46(9) . .
P6 P1 C32D Mo1 -102.6(14) . .
P6 P1 C32D O2D 82(3) . .
P6 P2 O1A Yb1 -27.3(5) 2_676 2_676
P6 P2 O1A C31A 149.1(11) 2_676 .
P6 P2 C31A Mo1 71.8(19) 2_676 .
P6 P2 C31A O1A -110.8(17) 2_676 .
P6 P3 P6 Yb1 -3.9(9) 2_676 .
P6 P3 P6 P1 -112.2(2) 2_676 .
P6 P3 P6 P2 64.2(3) 2_676 2_676
P6 P3 P6 P3 0.000(0) 2_676 2_676
P6 P3 P6 P4 -64.2(3) 2_676 .
P6 P3 P6 P5 112.6(2) 2_676 2_676
P6 P4 O1B Yb1 -31.5(6) . .
P6 P4 O1B C31B 147.0(10) . .
P6 P4 C31B Mo1 73(2) . .
P6 P4 C31B O1B -108.4(18) . .
P6 P5 C32A Mo1 -93(4) 2_676 .
P6 P5 C32A O2A 85(5) 2_676 .
P6 P5 C32B Mo1 -104.1(16) 2_676 .
P6 P5 C32B O2B 83(3) 2_676 .
O1A P2 C31A Mo1 -177.4(10) . .
O2A P5 C32A Mo1 -178(3) . .
O2C P1 C32C Mo1 -177(3) . .
O1B P4 C31B Mo1 -179.1(10) . .
O2B P5 C32B Mo1 173(3) . .
O2D P1 C32D Mo1 176(3) . .
C1A C2A C3A Yb1 -68.5(12) . .
C1A C2A C3A C4A -2(2) . .
C1A C2A C3A C8A 163(2) . .
C2A C1A C5A Yb1 67.1(12) . .
C2A C1A C5A C4A 1(2) . .
C2A C1A C5A C10A -170.8(16) . .
C2A C3A C4A Yb1 -66.4(15) . .
C2A C3A C4A C5A 3(2) . .
C2A C3A C4A C9A 175(2) . .
C3A C4A C5A Yb1 -69.2(17) . .
C3A C4A C5A C1A -3(2) . .
C3A C4A C5A C10A 169.4(17) . .
C5A C1A C2A Yb1 -68.0(11) . .
C5A C1A C2A C3A 1(2) . .
C5A C1A C2A C7A 174.1(14) . .
C6A C1A C2A Yb1 121.7(18) . .
C6A C1A C2A C3A -169.6(18) . .
C6A C1A C2A C7A 4(3) . .
C6A C1A C5A Yb1 -123.1(16) . .
C6A C1A C5A C4A 171.1(18) . .
C6A C1A C5A C10A -1(3) . .
C7A C2A C3A Yb1 118.3(18) . .
C7A C2A C3A C4A -175.5(18) . .
C7A C2A C3A C8A -10(4) . .
C8A C3A C4A Yb1 128(2) . .
C8A C3A C4A C5A -163(2) . .
C8A C3A C4A C9A 10(4) . .
C9A C4A C5A Yb1 118(2) . .
C9A C4A C5A C1A -175.3(19) . .
C9A C4A C5A C10A -3(4) . .
C11A C12A C13A Yb1 -66.1(15) . .
C11A C12A C13A C14A 0(2) . .
C11A C12A C13A C18A 173(2) . .
C12A C11A C15A Yb1 68.8(14) . .
C12A C11A C15A C14A 2.7(19) . .
C12A C11A C15A C20A -166(2) . .
C12A C13A C14A Yb1 -66.0(17) . .
C12A C13A C14A C15A 2(2) . .
C12A C13A C14A C19A 169(2) . .
C13A C14A C15A Yb1 -69.0(14) . .
C13A C14A C15A C11A -3(2) . .
C13A C14A C15A C20A 165(2) . .
C15A C11A C12A Yb1 -69.0(11) . .
C15A C11A C12A C13A -1.4(19) . .
C15A C11A C12A C17A 169(4) . .
C16A C11A C12A Yb1 118.5(19) . .
C16A C11A C12A C13A -174(2) . .
C16A C11A C12A C17A -4(4) . .
C16A C11A C15A Yb1 -119(2) . .
C16A C11A C15A C14A 175(2) . .
C16A C11A C15A C20A 6(3) . .
C17A C12A C13A Yb1 124(4) . .
C17A C12A C13A C14A -171(3) . .
C17A C12A C13A C18A 2(4) . .
C18A C13A C14A Yb1 121(2) . .
C18A C13A C14A C15A -170(2) . .
C18A C13A C14A C19A -4(3) . .
C19A C14A C15A Yb1 124.3(19) . .
C19A C14A C15A C11A -169.8(19) . .
C19A C14A C15A C20A -2(4) . .
C21A C22A C23A Mo1 63(2) . .
C21A C22A C23A C24A -7(3) . .
C21A C22A C23A C28A -173(2) . .
C22A C21A C25A Mo1 -63.0(19) . .
C22A C21A C25A C24A 1(3) . .
C22A C21A C25A C30A 170(2) . .
C22A C23A C24A Mo1 69.7(14) . .
C22A C23A C24A C25A 7(2) . .
C22A C23A C24A C29A -171(2) . .
C23A C24A C25A Mo1 60.2(15) . .
C23A C24A C25A C21A -5(3) . .
C23A C24A C25A C30A -173(2) . .
C25A C21A C22A Mo1 63.4(19) . .
C25A C21A C22A C23A 4(3) . .
C25A C21A C22A C27A -180(2) . .
C26A C21A C22A Mo1 -121(2) . .
C26A C21A C22A C23A 179(2) . .
C26A C21A C22A C27A -5(4) . .
C26A C21A C25A Mo1 123(3) . .
C26A C21A C25A C24A -173(3) . .
C26A C21A C25A C30A -5(4) . .
C27A C22A C23A Mo1 -113.4(19) . .
C27A C22A C23A C24A 176(2) . .
C27A C22A C23A C28A 10(4) . .
C28A C23A C24A Mo1 -121.2(17) . .
C28A C23A C24A C25A 175.9(17) . .
C28A C23A C24A C29A -2(4) . .
C29A C24A C25A Mo1 -122(2) . .
C29A C24A C25A C21A 173(2) . .
C29A C24A C25A C30A 5(4) . .
C31A P2 O1A Yb1 -176.4(11) . 2_676
C1B C2B C3B Yb1 -66.8(11) . .
C1B C2B C3B C4B 1(2) . .
C1B C2B C3B C8B 168.2(16) . .
C2B C1B C5B Yb1 67.5(11) . .
C2B C1B C5B C4B 0(2) . .
C2B C1B C5B C10B -173.6(17) . .
C2B C3B C4B Yb1 -67.8(13) . .
C2B C3B C4B C5B -1(3) . .
C2B C3B C4B C9B 166(2) . .
C3B C4B C5B Yb1 -66.5(17) . .
C3B C4B C5B C1B 1(3) . .
C3B C4B C5B C10B 174.3(19) . .
C5B C1B C2B Yb1 -67.6(13) . .
C5B C1B C2B C3B -0.8(19) . .
C5B C1B C2B C7B 171.3(15) . .
C6B C1B C2B Yb1 123.0(16) . .
C6B C1B C2B C3B -170.1(15) . .
C6B C1B C2B C7B 2(3) . .
C6B C1B C5B Yb1 -123.5(19) . .
C6B C1B C5B C4B 169(2) . .
C6B C1B C5B C10B -5(3) . .
C7B C2B C3B Yb1 121.0(13) . .
C7B C2B C3B C4B -171.1(16) . .
C7B C2B C3B C8B -4(3) . .
C8B C3B C4B Yb1 125(2) . .
C8B C3B C4B C5B -167.9(17) . .
C8B C3B C4B C9B -1(4) . .
C9B C4B C5B Yb1 126(2) . .
C9B C4B C5B C1B -167(2) . .
C9B C4B C5B C10B 6(4) . .
C11B C12B C13B Yb1 -66.8(10) . .
C11B C12B C13B C14B 0.0 . .
C11B C12B C13B C18B 175(2) . .
C12B C11B C15B Yb1 68.5(10) . .
C12B C11B C15B C14B 0.0 . .
C12B C11B C15B C20B -179(3) . .
C12B C13B C14B Yb1 -67.4(11) . .
C12B C13B C14B C15B -0.1 . .
C12B C13B C14B C19B 163(2) . .
C13B C14B C15B Yb1 -68.4(9) . .
C13B C14B C15B C11B 0.0 . .
C13B C14B C15B C20B 179(3) . .
C15B C11B C12B Yb1 -67.5(9) . .
C15B C11B C12B C13B 0.0 . .
C15B C11B C12B C17B 169(2) . .
C16B C11B C12B Yb1 123(2) . .
C16B C11B C12B C13B -170(3) . .
C16B C11B C12B C17B -1(3) . .
C16B C11B C15B Yb1 -122(2) . .
C16B C11B C15B C14B 169(3) . .
C16B C11B C15B C20B -10(3) . .
C17B C12B C13B Yb1 123.4(19) . .
C17B C12B C13B C14B -170(2) . .
C17B C12B C13B C18B 5(3) . .
C18B C13B C14B Yb1 118.0(16) . .
C18B C13B C14B C15B -175(2) . .
C18B C13B C14B C19B -11(3) . .
C19B C14B C15B Yb1 127.3(17) . .
C19B C14B C15B C11B -164(2) . .
C19B C14B C15B C20B 15(3) . .
C21B C22B C23B Mo1 58.1(18) . .
C21B C22B C23B C24B -7(3) . .
C21B C22B C23B C28B -168(3) . .
C22B C21B C25B Mo1 -66.0(18) . .
C22B C21B C25B C24B 0(3) . .
C22B C21B C25B C30B 177(3) . .
C22B C23B C24B Mo1 66.0(16) . .
C22B C23B C24B C25B 8(3) . .
C22B C23B C24B C29B -171(5) . .
C23B C24B C25B Mo1 60(2) . .
C23B C24B C25B C21B -6(3) . .
C23B C24B C25B C30B 178(3) . .
C25B C21B C22B Mo1 63.5(15) . .
C25B C21B C22B C23B 4(3) . .
C25B C21B C22B C27B -169(3) . .
C26B C21B C22B Mo1 -119(3) . .
C26B C21B C22B C23B -178(3) . .
C26B C21B C22B C27B 8(5) . .
C26B C21B C25B Mo1 117(3) . .
C26B C21B C25B C24B -177(3) . .
C26B C21B C25B C30B 0(5) . .
C27B C22B C23B Mo1 -128(3) . .
C27B C22B C23B C24B 166(3) . .
C27B C22B C23B C28B 5(5) . .
C28B C23B C24B Mo1 -136(4) . .
C28B C23B C24B C25B 165(3) . .
C28B C23B C24B C29B -14(7) . .
C29B C24B C25B Mo1 -121(3) . .
C29B C24B C25B C21B 174(3) . .
C29B C24B C25B C30B -3(4) . .
C31B P4 O1B Yb1 -178.4(11) . .
C21C C22C C23C Mo1 62.2(15) . .
C21C C22C C23C C24C 0(2) . .
C21C C22C C23C C28C -175(2) . .
C22C C21C C25C Mo1 -67.5(14) . .
C22C C21C C25C C24C -5(2) . .
C22C C21C C25C C30C 172(2) . .
C22C C23C C24C Mo1 60.7(15) . .
C22C C23C C24C C25C -3(3) . .
C22C C23C C24C C29C -170(3) . .
C23C C24C C25C Mo1 63.7(17) . .
C23C C24C C25C C21C 5(3) . .
C23C C24C C25C C30C -172(3) . .
C25C C21C C22C Mo1 68.6(14) . .
C25C C21C C22C C23C 3(2) . .
C25C C21C C22C C27C -175(2) . .
C26C C21C C22C Mo1 -118(2) . .
C26C C21C C22C C23C 176(2) . .
C26C C21C C22C C27C -2(4) . .
C26C C21C C25C Mo1 120(2) . .
C26C C21C C25C C24C -177(2) . .
C26C C21C C25C C30C 0(4) . .
C27C C22C C23C Mo1 -121(2) . .
C27C C22C C23C C24C 177(2) . .
C27C C22C C23C C28C 3(4) . .
C28C C23C C24C Mo1 -125(3) . .
C28C C23C C24C C25C 171(3) . .
C28C C23C C24C C29C 5(4) . .
C29C C24C C25C Mo1 -130(3) . .
C29C C24C C25C C21C 171(3) . .
C29C C24C C25C C30C -5(5) . .
C40 C41 C42 C43 178(3) . .
C40 C41 C46 C45 -178(3) . .
C41 C42 C43 C44 0.0 . .
C42 C41 C46 C45 0.0 . .
C42 C43 C44 C45 0.0 . .
C43 C44 C45 C46 0.0 . .
C44 C45 C46 C41 0.0 . .
C46 C41 C42 C43 0.0 . .
C33 C34 C35 C36 179.3(16) . .
C33 C34 C39 C38 -179.2(17) . .
C34 C35 C36 C37 0.0 . .
C35 C34 C39 C38 0.0 . .
C35 C36 C37 C38 0.0 . .
C36 C37 C38 C39 0.0 . .
C37 C38 C39 C34 0.0 . .
C39 C34 C35 C36 0.0 . .
